data_1569583
loop_
_publ_author_name
'Xin, Junsheng'
'Xu, Jing'
'Zhu, Chen'
'Tian, Yupeng'
'Zhang, Qiong'
'Kang, Xi'
'Zhu, Manzhou'

_publ_section_title
;
 Restriction of intramolecular rotation for functionalizing metal
 nanoclusters.
;
_journal_issue 32
_journal_name_full 'Chemical science'
_journal_page_first 8474
_journal_page_last 8482
_journal_paper_doi 10.1039/d3sc01698f
_journal_volume 14
_journal_year 2023
_chemical_formula_moiety 'C129 H93 Ag13 Au4 Cl18 P6 S9'
_chemical_formula_sum 'C129 H93 Ag13 Au4 Cl18 P6 S9'
_chemical_formula_weight 4945.66
_space_group_crystal_system monoclinic
_space_group_IT_number 14
_space_group_name_Hall '-P 2yn'
_space_group_name_H-M_alt 'P 1 21/n 1'
_atom_sites_solution_hydrogens geom
_atom_sites_solution_primary dual
_audit_creation_date 2022-07-14
_audit_creation_method
;
Olex2 1.5
(compiled 2022.04.07 svn.rca3783a0 for OlexSys, GUI svn.r6498)
;
_audit_update_record
;
2022-11-30 deposited with the CCDC.	2023-07-25 downloaded from the CCDC.
;
_cell_angle_alpha 90
_cell_angle_beta 90.9510(10)
_cell_angle_gamma 90
_cell_formula_units_Z 4
_cell_length_a 24.1353(4)
_cell_length_b 24.3999(4)
_cell_length_c 26.5043(4)
_cell_measurement_reflns_used 63734
_cell_measurement_temperature 120
_cell_measurement_theta_max 70.16
_cell_measurement_theta_min 3.34
_cell_volume 15606.2(4)
_computing_cell_refinement 'X-Area Recipe 1.33.0.0 (STOE, 2015)'
_computing_data_collection 'X-Area Pilatus3_SV 1.31.153.0 (STOE, 2018)'
_computing_data_reduction
;
X-Area Integrate 1.74.2.0 (STOE, 2018)
X-Area LANA 1.75.3.0 (STOE, 2018)
;
_computing_molecular_graphics 'Olex2 1.5 (Dolomanov et al., 2009)'
_computing_publication_material 'Olex2 1.5 (Dolomanov et al., 2009)'
_computing_structure_refinement 'SHELXL 2018/3 (Sheldrick, 2015)'
_computing_structure_solution 'SHELXT  (Sheldrick, 2015)'
_diffrn_ambient_temperature 120
_diffrn_detector Pilatus300K
_diffrn_detector_area_resol_mean 5.81
_diffrn_detector_type 'DECTRIS PILATUS 300K'
_diffrn_measured_fraction_theta_full 0.992
_diffrn_measured_fraction_theta_max 0.992
_diffrn_measurement_details '1440 frames, detector distance = 60 mm'
_diffrn_measurement_device 'Eulerian 4-circle diffractometer'
_diffrn_measurement_device_type 'STOE STADIVARI'
_diffrn_measurement_method 'rotation method, \w scans'
_diffrn_radiation_collimation '1.2 mm, 0.6 diameter'
_diffrn_radiation_monochromator 'Graded multilayer mirror'
_diffrn_radiation_polarisn_norm 270
_diffrn_radiation_probe x-ray
_diffrn_radiation_type 'Cu K\a'
_diffrn_radiation_wavelength 1.54186
_diffrn_reflns_av_R_equivalents 0.0564
_diffrn_reflns_av_unetI/netI 0.0719
_diffrn_reflns_Laue_measured_fraction_full 0.992
_diffrn_reflns_Laue_measured_fraction_max 0.992
_diffrn_reflns_limit_h_max 27
_diffrn_reflns_limit_h_min -20
_diffrn_reflns_limit_k_max 28
_diffrn_reflns_limit_k_min -25
_diffrn_reflns_limit_l_max 30
_diffrn_reflns_limit_l_min -22
_diffrn_reflns_number 85780
_diffrn_reflns_point_group_measured_fraction_full 0.992
_diffrn_reflns_point_group_measured_fraction_max 0.992
_diffrn_reflns_theta_full 62.496
_diffrn_reflns_theta_max 62.496
_diffrn_reflns_theta_min 3.335
_diffrn_source 'GeniX 3D HF Cu'
_diffrn_source_current 0.600
_diffrn_source_power 0.030
_diffrn_source_voltage 50
_exptl_absorpt_coefficient_mu 24.508
_exptl_absorpt_correction_T_max 1.0000
_exptl_absorpt_correction_T_min 0.0394
_exptl_absorpt_correction_type multi-scan
_exptl_absorpt_process_details
;
STOE LANA, absorption correction by scaling of reflection intensities.
J. Koziskova, F. Hahn, J. Richter, J. Kozisek, "Comparison of different
absorption corrections on the model structure of tetrakis(\m~2~-acetato)-
diaqua-di-copper(II)", Acta Chimica Slovaca, vol. 9, no. 2, 2016, pp. 136 - 140.
;
_exptl_crystal_colour 'clear dark red'
_exptl_crystal_colour_lustre clear
_exptl_crystal_colour_modifier dark
_exptl_crystal_colour_primary red
_exptl_crystal_density_diffrn 2.105
_exptl_crystal_density_method 'not measured'
_exptl_crystal_description block
_exptl_crystal_F_000 9336
_exptl_crystal_size_max 0.12
_exptl_crystal_size_mid 0.1
_exptl_crystal_size_min 0.08
_refine_diff_density_max 2.698
_refine_diff_density_min -1.928
_refine_diff_density_rms 0.196
_refine_ls_extinction_method none
_refine_ls_goodness_of_fit_ref 0.924
_refine_ls_hydrogen_treatment constr
_refine_ls_matrix_type full
_refine_ls_number_parameters 1576
_refine_ls_number_reflns 24713
_refine_ls_number_restraints 1530
_refine_ls_restrained_S_all 0.913
_refine_ls_R_factor_all 0.0632
_refine_ls_R_factor_gt 0.0443
_refine_ls_shift/su_max 0.002
_refine_ls_shift/su_mean 0.000
_refine_ls_structure_factor_coef Fsqd
_refine_ls_weighting_details 'w=1/[\s^2^(Fo^2^)+(0.0577P)^2^] where P=(Fo^2^+2Fc^2^)/3'
_refine_ls_weighting_scheme calc
_refine_ls_wR_factor_gt 0.1028
_refine_ls_wR_factor_ref 0.1078
_reflns_Friedel_coverage 0.000
_reflns_number_gt 17662
_reflns_number_total 24713
_reflns_threshold_expression 'I > 2\s(I)'
_cod_data_source_file d3sc01698f2.cif
_cod_data_source_block 1
_cod_depositor_comments 'Adding full bibliography for 1569583.cif.'
_cod_database_code 1569583
_shelx_shelxl_version_number 2018/3
_shelx_space_group_comment
;
The symmetry employed for this shelxl refinement is uniquely defined
by the following loop, which should always be used as a source of
symmetry information in preference to the above space-group names.
They are only intended as comments.
;
_shelx_estimated_absorpt_t_max 0.245
_shelx_estimated_absorpt_t_min 0.157
_olex2_refinement_description
;
1. Fixed Uiso
 At 1.2 times of:
  All C(H) groups, All C(H,H) groups
2. Uiso/Uaniso restraints and constraints
C01H \\sim C01I \\sim C01L \\sim C01M \\sim C01N \\sim C01O \\sim C01P \\sim
C01Q \\sim C01R \\sim C01S \\sim C01U \\sim C01V \\sim C01W \\sim C01X \\sim
C01Y \\sim C01Z \\sim C020 \\sim C021 \\sim C022 \\sim C023 \\sim C024 \\sim
C025 \\sim C026 \\sim C027 \\sim C028 \\sim C029 \\sim C02A \\sim C02B \\sim
C02C \\sim C02D \\sim C02E \\sim C02F \\sim C02G \\sim C02H \\sim C04R \\sim
C0AA \\sim C6 \\sim C7 \\sim C033 \\sim C02I \\sim C02J \\sim C02K \\sim C02L
\\sim C02M \\sim C02N \\sim C02O \\sim C02P \\sim C02Q \\sim C02R \\sim C02S
\\sim C02T \\sim C02U \\sim C02V \\sim C02X \\sim C02Y \\sim C02Z \\sim C030
\\sim C031 \\sim C032 \\sim C034 \\sim C035 \\sim C036 \\sim C037 \\sim C038
\\sim C039 \\sim C03B \\sim C03C \\sim C03D \\sim C03E \\sim C03F \\sim C03H
\\sim C03I \\sim C03J \\sim C03K \\sim C03L \\sim C03N \\sim C03O \\sim C03P
\\sim C03Q \\sim C03S \\sim C03T \\sim C03V \\sim C03W \\sim C03X \\sim C03Y
\\sim C040 \\sim C041 \\sim C043 \\sim C044 \\sim C046 \\sim C048 \\sim C049
\\sim C04B \\sim C04I \\sim C2 \\sim C12 \\sim C9 \\sim C051 \\sim C04C \\sim
C04D \\sim C04E \\sim C04F \\sim C04G \\sim C04H \\sim C04J \\sim C04K \\sim
C04L \\sim C04M \\sim C04N \\sim C04O \\sim C04P \\sim C04T \\sim C04V \\sim
C04W \\sim C04X \\sim C04Y \\sim C04Z \\sim C055 \\sim C057 \\sim C05A \\sim
C05C \\sim C05M \\sim C1 \\sim C16 \\sim C03G \\sim C052 \\sim C059 \\sim C056
\\sim C3: within 2A with sigma of 0.01 and sigma for terminal atoms of 0.02
within 2A
Uanis(C01H) \\sim Ueq, Uanis(C01I) \\sim Ueq, Uanis(C01L) \\sim Ueq,
Uanis(C01M) \\sim Ueq, Uanis(C01N) \\sim Ueq, Uanis(C01O) \\sim Ueq,
Uanis(C01P) \\sim Ueq, Uanis(C01Q) \\sim Ueq, Uanis(C01R) \\sim Ueq,
Uanis(C01S) \\sim Ueq, Uanis(C01U) \\sim Ueq, Uanis(C01V) \\sim Ueq,
Uanis(C01W) \\sim Ueq, Uanis(C01X) \\sim Ueq, Uanis(C01Y) \\sim Ueq,
Uanis(C01Z) \\sim Ueq, Uanis(C020) \\sim Ueq, Uanis(C021) \\sim Ueq,
Uanis(C022) \\sim Ueq, Uanis(C023) \\sim Ueq, Uanis(C024) \\sim Ueq,
Uanis(C025) \\sim Ueq, Uanis(C026) \\sim Ueq, Uanis(C027) \\sim Ueq,
Uanis(C028) \\sim Ueq, Uanis(C029) \\sim Ueq, Uanis(C02A) \\sim Ueq,
Uanis(C02B) \\sim Ueq, Uanis(C02C) \\sim Ueq, Uanis(C02D) \\sim Ueq,
Uanis(C02E) \\sim Ueq, Uanis(C02F) \\sim Ueq, Uanis(C02G) \\sim Ueq,
Uanis(C02H) \\sim Ueq, Uanis(C04R) \\sim Ueq, Uanis(C0AA) \\sim Ueq, Uanis(C6)
\\sim Ueq, Uanis(C7) \\sim Ueq, Uanis(C033) \\sim Ueq, Uanis(C02I) \\sim Ueq,
Uanis(C02J) \\sim Ueq, Uanis(C02K) \\sim Ueq, Uanis(C02L) \\sim Ueq,
Uanis(C02M) \\sim Ueq, Uanis(C02N) \\sim Ueq, Uanis(C02O) \\sim Ueq,
Uanis(C02P) \\sim Ueq, Uanis(C02Q) \\sim Ueq, Uanis(C02R) \\sim Ueq,
Uanis(C02S) \\sim Ueq, Uanis(C02T) \\sim Ueq, Uanis(C02U) \\sim Ueq,
Uanis(C02V) \\sim Ueq, Uanis(C02X) \\sim Ueq, Uanis(C02Y) \\sim Ueq,
Uanis(C02Z) \\sim Ueq, Uanis(C030) \\sim Ueq, Uanis(C031) \\sim Ueq,
Uanis(C032) \\sim Ueq, Uanis(C034) \\sim Ueq, Uanis(C035) \\sim Ueq,
Uanis(C036) \\sim Ueq, Uanis(C037) \\sim Ueq, Uanis(C038) \\sim Ueq,
Uanis(C039) \\sim Ueq, Uanis(C03B) \\sim Ueq, Uanis(C03C) \\sim Ueq,
Uanis(C03D) \\sim Ueq, Uanis(C03E) \\sim Ueq, Uanis(C03F) \\sim Ueq,
Uanis(C03H) \\sim Ueq, Uanis(C03I) \\sim Ueq, Uanis(C03J) \\sim Ueq,
Uanis(C03K) \\sim Ueq, Uanis(C03L) \\sim Ueq, Uanis(C03N) \\sim Ueq,
Uanis(C03O) \\sim Ueq, Uanis(C03P) \\sim Ueq, Uanis(C03Q) \\sim Ueq,
Uanis(C03S) \\sim Ueq, Uanis(C03T) \\sim Ueq, Uanis(C03V) \\sim Ueq,
Uanis(C03W) \\sim Ueq, Uanis(C03X) \\sim Ueq, Uanis(C03Y) \\sim Ueq,
Uanis(C040) \\sim Ueq, Uanis(C041) \\sim Ueq, Uanis(C043) \\sim Ueq,
Uanis(C044) \\sim Ueq, Uanis(C046) \\sim Ueq, Uanis(C048) \\sim Ueq,
Uanis(C049) \\sim Ueq, Uanis(C04B) \\sim Ueq, Uanis(C04I) \\sim Ueq, Uanis(C2)
\\sim Ueq, Uanis(C12) \\sim Ueq, Uanis(C9) \\sim Ueq, Uanis(C051) \\sim Ueq,
Uanis(C04C) \\sim Ueq, Uanis(C04D) \\sim Ueq, Uanis(C04E) \\sim Ueq,
Uanis(C04F) \\sim Ueq, Uanis(C04G) \\sim Ueq, Uanis(C04H) \\sim Ueq,
Uanis(C04J) \\sim Ueq, Uanis(C04K) \\sim Ueq, Uanis(C04L) \\sim Ueq,
Uanis(C04M) \\sim Ueq, Uanis(C04N) \\sim Ueq, Uanis(C04O) \\sim Ueq,
Uanis(C04P) \\sim Ueq, Uanis(C04T) \\sim Ueq, Uanis(C04V) \\sim Ueq,
Uanis(C04W) \\sim Ueq, Uanis(C04X) \\sim Ueq, Uanis(C04Y) \\sim Ueq,
Uanis(C04Z) \\sim Ueq, Uanis(C055) \\sim Ueq, Uanis(C057) \\sim Ueq,
Uanis(C05A) \\sim Ueq, Uanis(C05C) \\sim Ueq, Uanis(C05M) \\sim Ueq, Uanis(C1)
\\sim Ueq, Uanis(C16) \\sim Ueq, Uanis(C03G) \\sim Ueq, Uanis(C052) \\sim Ueq,
Uanis(C059) \\sim Ueq, Uanis(C056) \\sim Ueq, Uanis(C3) \\sim Ueq: with sigma
of 0.01 and sigma for terminal atoms of 0.02
3.a Secondary CH2 refined with riding coordinates:
 C01M(H01A,H01B), C01N(H01C,H01D), C02F(H02A,H02B)
3.b Aromatic/amide H refined with riding coordinates:
 C01Q(H01Q), C01U(H01U), C01V(H01V), C01Y(H01Y), C01Z(H01Z), C021(H021),
 C023(H023), C025(H025), C02G(H02G), C04R(H04R), C0AA(H0AA), C6(H6), C7(H7),
 C033(H033), C02L(H02L), C02M(H02M), C02N(H02N), C02P(H02P), C02Q(H02Q),
 C02S(H02S), C02U(H02U), C02X(H02X), C02Z(H02Z), C032(H032), C034(H034),
 C035(H035), C036(H036), C037(H037), C038(H038), C039(H039), C03B(H03B),
 C03C(H03C), C03D(H03D), C03E(H03E), C03F(H03F), C03H(H03H), C03I(H03I),
 C03J(H03J), C03K(H03K), C03N(H03N), C03O(H03O), C03P(H03P), C03Q(H03Q),
 C03S(H03S), C03T(H03T), C03V(H03V), C03W(H03W), C03X(H03X), C03Y(H03Y),
 C040(H040), C041(H041), C043(H043), C044(H044), C046(H046), C049(H049),
 C04I(H04I), C2(H2), C12(H12), C9(H9), C051(H051), C04C(H04C), C04D(H04D),
 C04E(H04E), C04F(H04F), C04G(H04G), C04H(H04H), C04K(H04K), C04L(H04L),
 C04M(H04M), C04N(H04N), C04O(H04O), C04P(H04P), C04T(H04T), C04V(H04V),
 C04W(H04W), C04X(H04X), C04Y(H04Y), C04Z(H04Z), C055(H055), C057(H057),
 C05A(H05A), C05C(H05C), C05M(H05M), C1(H1), C052(H052), C059(H059), C056(H056)
3.c Fitted hexagon refined as free rotating group:
 C02H(C04R,C0AA,C6,C7,C033), C04B(C04I,C2,C12,C9,C051), C16(C03G,C052,C059,
 C056,C3)
;
_smtbx_masks_void_probe_radius 1.2
_smtbx_masks_void_truncation_radius 1.2
_olex2_submission_special_instructions 'No special instructions were received'

loop_
_space_group_symop_operation_xyz
'x, y, z'
'-x+1/2, y+1/2, -z+1/2'
'-x, -y, -z'
'x-1/2, -y-1/2, z-1/2'

loop_
_atom_site_label
_atom_site_type_symbol
_atom_site_fract_x
_atom_site_fract_y
_atom_site_fract_z
_atom_site_U_iso_or_equiv
_atom_site_adp_type
_atom_site_occupancy
_atom_site_site_symmetry_order
_atom_site_calc_flag
_atom_site_refinement_flags_posn
_atom_site_refinement_flags_adp
_atom_site_refinement_flags_occupancy
_atom_site_disorder_assembly
_atom_site_disorder_group
Au01 Au 0.76073(2) 0.25465(2) 0.47867(2) 0.01757(8) Uani 1 1 d . . . . .
Au02 Au 0.76662(2) 0.35402(2) 0.52486(2) 0.02129(9) Uani 1 1 d . . . . .
Au03 Au 0.76834(2) 0.16563(2) 0.54144(2) 0.02232(9) Uani 1 1 d . . . . .
Au04 Au 0.69246(2) 0.24577(2) 0.39657(2) 0.02206(9) Uani 1 1 d . . . . .
Ag05 Ag 0.66146(3) 0.19779(3) 0.49014(2) 0.02165(14) Uani 1 1 d . . . . .
Ag06 Ag 0.70843(3) 0.26185(3) 0.57106(2) 0.02119(14) Uani 1 1 d . . . . .
Ag07 Ag 0.83227(3) 0.26431(3) 0.56218(2) 0.02294(15) Uani 1 1 d . . . . .
Ag08 Ag 0.66286(3) 0.31623(3) 0.48363(2) 0.02140(14) Uani 1 1 d . . . . .
Ag09 Ag 0.80894(3) 0.24792(3) 0.38401(2) 0.02488(15) Uani 1 1 d . . . . .
Ag0A Ag 0.85843(3) 0.19497(3) 0.47550(2) 0.02470(15) Uani 1 1 d . . . . .
Ag0B Ag 0.75128(3) 0.34674(3) 0.41422(2) 0.02404(15) Uani 1 1 d . . . . .
Ag0C Ag 0.75533(3) 0.15119(3) 0.43461(2) 0.02345(15) Uani 1 1 d . . . . .
Ag0D Ag 0.85630(3) 0.31462(3) 0.46471(3) 0.02492(15) Uani 1 1 d . . . . .
Ag0E Ag 0.66541(3) 0.07708(3) 0.49048(3) 0.03026(17) Uani 1 1 d . . . . .
Ag0F Ag 0.62032(3) 0.37059(3) 0.39064(3) 0.02749(16) Uani 1 1 d . . . . .
Ag0G Ag 0.77228(3) 0.31573(3) 0.65349(3) 0.02850(16) Uani 1 1 d . . . . .
Ag0H Ag 0.92975(4) 0.23647(4) 0.39003(3) 0.0503(2) Uani 1 1 d . . . . .
Cl00 Cl 0.62425(10) 0.34373(10) 0.60510(8) 0.0297(5) Uani 1 1 d . . . . .
Cl1 Cl 0.54687(10) 0.27499(9) 0.46616(9) 0.0294(5) Uani 1 1 d . . . . .
S00K S 0.69255(10) 0.24156(9) 0.66027(8) 0.0240(5) Uani 1 1 d . . . . .
S00L S 0.70907(11) 0.06627(10) 0.40649(9) 0.0299(5) Uani 1 1 d . . . . .
S00M S 0.70283(11) 0.43200(9) 0.38997(9) 0.0265(5) Uani 1 1 d . . . . .
S00N S 0.85458(10) 0.25391(10) 0.65243(8) 0.0272(5) Uani 1 1 d . . . . .
P00O P 0.76698(11) 0.44139(10) 0.55854(9) 0.0256(5) Uani 1 1 d . . . . .
S00P S 0.60136(11) 0.39706(10) 0.48453(9) 0.0283(5) Uani 1 1 d . . . . .
P00R P 0.77171(11) 0.09750(10) 0.60267(9) 0.0249(5) Uani 1 1 d . . . . .
P00S P 0.63584(10) 0.22610(10) 0.32823(9) 0.0232(5) Uani 1 1 d . . . . .
S00T S 0.58468(10) 0.14022(10) 0.45794(9) 0.0262(5) Uani 1 1 d . . . . .
P00U P 0.55427(11) 0.32172(10) 0.33951(9) 0.0255(5) Uani 1 1 d . . . . .
P00V P 0.74589(12) 0.40899(11) 0.66972(9) 0.0299(6) Uani 1 1 d . . . . .
S00W S 0.87650(11) 0.27751(11) 0.31921(9) 0.0347(6) Uani 1 1 d . . . . .
Cl3 Cl 0.62741(13) 0.17810(12) 0.74266(11) 0.0477(7) Uani 1 1 d . . . . .
Cl4 Cl 0.87086(13) 0.43414(13) 0.42752(12) 0.0506(7) Uani 1 1 d . . . . .
Cl5 Cl 0.79905(12) 0.39021(12) 0.31170(11) 0.0462(7) Uani 1 1 d . . . . .
Cl01 Cl 0.84612(12) 0.06565(12) 0.40770(12) 0.0466(7) Uani 1 1 d . . . . .
S011 S 0.95318(11) 0.32892(12) 0.44314(10) 0.0395(6) Uani 1 1 d . . . . .
P012 P 0.65868(12) 0.04466(12) 0.57583(10) 0.0362(7) Uani 1 1 d . . . . .
Cl6 Cl 0.86615(14) 0.28647(12) 0.76648(9) 0.0479(7) Uani 1 1 d . . . . .
Cl7 Cl 0.46376(12) 0.12097(13) 0.41638(13) 0.0538(8) Uani 1 1 d . . . . .
Cl8 Cl 0.95169(13) 0.30531(16) 0.57827(12) 0.0609(9) Uani 1 1 d . . . . .
S016 S 0.94474(13) 0.15438(13) 0.44136(12) 0.0494(8) Uani 1 1 d . . . . .
Cl9 Cl 0.65438(12) -0.05087(12) 0.41196(13) 0.0523(8) Uani 1 1 d . . . . .
Cl10 Cl 0.90620(15) 0.32871(13) 0.21489(11) 0.0571(9) Uani 1 1 d . . . . .
Cl11 Cl 0.94270(15) 0.16418(15) 0.56264(12) 0.0610(9) Uani 1 1 d . . . . .
Cl12 Cl 0.82241(19) 0.15225(13) 0.31430(12) 0.0694(11) Uani 1 1 d . . . . .
Cl13 Cl 0.61148(17) 0.50939(14) 0.34278(12) 0.0657(10) Uani 1 1 d . . . . .
Cl14 Cl 0.53593(15) 0.47377(14) 0.55886(13) 0.0621(9) Uani 1 1 d . . . . .
Cl15 Cl 1.04159(14) 0.31131(15) 0.35925(13) 0.0628(9) Uani 1 1 d . . . . .
Cl16 Cl 1.05982(16) 0.17906(16) 0.38909(14) 0.0681(10) Uani 1 1 d . . . . .
C01H C 0.6254(4) 0.2642(4) 0.6767(4) 0.0267(19) Uani 1 1 d . U . . .
C01I C 0.8073(4) 0.1103(4) 0.6633(4) 0.0263(19) Uani 1 1 d . U . . .
C01L C 0.6587(4) 0.2553(4) 0.2697(4) 0.028(2) Uani 1 1 d . U . . .
C01M C 0.5638(4) 0.2468(4) 0.3355(3) 0.024(2) Uani 1 1 d . U . . .
H01A H 0.549570 0.230105 0.365844 0.029 Uiso 1 1 calc R U . . .
H01B H 0.542207 0.233017 0.307075 0.029 Uiso 1 1 calc R U . . .
C01N C 0.7242(4) 0.4507(4) 0.6142(3) 0.029(2) Uani 1 1 d . U . . .
H01C H 0.686158 0.441409 0.605286 0.034 Uiso 1 1 calc R U . . .
H01D H 0.724951 0.489043 0.623683 0.034 Uiso 1 1 calc R U . . .
C01O C 0.8345(5) 0.4664(4) 0.5761(4) 0.035(2) Uani 1 1 d . U . . .
C01P C 0.5486(4) 0.3420(4) 0.2736(4) 0.028(2) Uani 1 1 d . U . . .
C01Q C 0.5083(4) 0.3193(4) 0.2417(4) 0.035(2) Uani 1 1 d . U . . .
H01Q H 0.483198 0.294068 0.254192 0.041 Uiso 1 1 calc R U . . .
C01R C 0.4849(4) 0.3303(4) 0.3621(4) 0.033(2) Uani 1 1 d . U . . .
C01S C 0.7501(4) 0.0072(4) 0.4091(4) 0.029(2) Uani 1 1 d . U . . .
C01U C 0.5866(5) 0.1208(4) 0.3284(4) 0.034(2) Uani 1 1 d . U . . .
H01U H 0.559646 0.135370 0.349231 0.041 Uiso 1 1 calc R U . . .
C01V C 0.6304(5) 0.2440(4) 0.2247(4) 0.032(2) Uani 1 1 d . U . . .
H01V H 0.597311 0.224581 0.225052 0.038 Uiso 1 1 calc R U . . .
C01W C 0.5973(4) 0.3071(4) 0.6543(4) 0.028(2) Uani 1 1 d . U . . .
C01X C 0.8653(5) 0.2395(4) 0.2643(4) 0.035(2) Uani 1 1 d . U . . .
C01Y C 0.7083(4) 0.2837(4) 0.2674(4) 0.029(2) Uani 1 1 d . U . . .
H01Y H 0.727830 0.290945 0.297257 0.035 Uiso 1 1 calc R U . . .
C01Z C 0.8813(5) 0.4334(5) 0.5681(4) 0.044(2) Uani 1 1 d . U . . .
H01Z H 0.876942 0.397827 0.556206 0.052 Uiso 1 1 calc R U . . .
C020 C 0.8083(4) 0.0061(4) 0.4074(4) 0.035(2) Uani 1 1 d . U . . .
C021 C 0.8608(4) 0.0928(4) 0.6696(4) 0.034(2) Uani 1 1 d . U . . .
H021 H 0.879272 0.076607 0.642944 0.041 Uiso 1 1 calc R U . . .
C022 C 0.9200(5) 0.4188(5) 0.3842(4) 0.039(2) Uani 1 1 d . U . . .
C023 C 0.4447(5) 0.2883(5) 0.3650(4) 0.041(2) Uani 1 1 d . U . . .
H023 H 0.453104 0.253420 0.353275 0.050 Uiso 1 1 calc R U . . .
C024 C 0.9949(5) 0.3645(5) 0.3531(5) 0.047(3) Uani 1 1 d . U . . .
C025 C 0.8609(5) 0.1250(5) 0.7551(4) 0.044(2) Uani 1 1 d . U . . .
H025 H 0.879050 0.129669 0.786070 0.053 Uiso 1 1 calc R U . . .
C026 C 0.6870(5) 0.4121(5) 0.7101(4) 0.044(2) Uani 1 1 d . U . . .
C027 C 0.5391(4) 0.3751(4) 0.5102(4) 0.031(2) Uani 1 1 d . U . . .
C028 C 0.7400(5) 0.4960(4) 0.5170(4) 0.033(2) Uani 1 1 d . U . . .
C029 C 0.9565(5) 0.3732(5) 0.3923(4) 0.039(2) Uani 1 1 d . U . . .
C02A C 0.9535(5) 0.3139(5) 0.6436(4) 0.043(2) Uani 1 1 d . U . . .
C02B C 0.7484(5) 0.4366(5) 0.2928(4) 0.041(2) Uani 1 1 d . U . . .
C02C C 0.5133(4) 0.3243(4) 0.5019(4) 0.030(2) Uani 1 1 d . U . . .
C02D C 0.5894(5) 0.0490(5) 0.6010(5) 0.044(2) Uani 1 1 d . U . . .
C02E C 0.9102(4) 0.2943(4) 0.6738(4) 0.031(2) Uani 1 1 d . U . . .
C02F C 0.7013(4) 0.0799(4) 0.6228(4) 0.033(2) Uani 1 1 d . U . . .
H02A H 0.704128 0.057003 0.652634 0.039 Uiso 1 1 calc R U . . .
H02B H 0.682506 0.113435 0.632366 0.039 Uiso 1 1 calc R U . . .
C02G C 0.8526(5) 0.4364(5) 0.7025(4) 0.039(2) Uani 1 1 d . U . . .
H02G H 0.862382 0.401714 0.691215 0.047 Uiso 1 1 calc R U . . .
C02H C 0.8051(3) 0.0345(3) 0.5834(3) 0.044(2) Uani 1 1 d G U . . .
C04R C 0.8052(3) -0.0114(3) 0.6144(3) 0.054(3) Uani 1 1 d G U . . .
H04R H 0.785592 -0.010990 0.644344 0.064 Uiso 1 1 calc R U . . .
C0AA C 0.8346(4) -0.0579(3) 0.6008(3) 0.068(3) Uani 1 1 d G U . . .
H0AA H 0.834722 -0.088628 0.621580 0.082 Uiso 1 1 calc R U . . .
C6 C 0.8639(4) -0.0585(3) 0.5561(4) 0.081(3) Uani 1 1 d G U . . .
H6 H 0.883624 -0.089660 0.546963 0.097 Uiso 1 1 calc R U . . .
C7 C 0.8638(4) -0.0126(4) 0.5250(3) 0.075(3) Uani 1 1 d G U . . .
H7 H 0.883398 -0.013055 0.495109 0.090 Uiso 1 1 calc R U . . .
C033 C 0.8344(4) 0.0339(3) 0.5387(3) 0.059(3) Uani 1 1 d G U . . .
H033 H 0.834267 0.064583 0.517872 0.071 Uiso 1 1 calc R U . . .
C02I C 0.7973(5) 0.4534(4) 0.7000(4) 0.034(2) Uani 1 1 d . U . . .
C02J C 0.6305(5) 0.1538(4) 0.3112(4) 0.033(2) Uani 1 1 d . U . . .
C02K C 0.7071(5) 0.4520(4) 0.3265(4) 0.032(2) Uani 1 1 d . U . . .
C02L C 0.4269(5) 0.1457(4) 0.5087(5) 0.041(2) Uani 1 1 d . U . . .
H02L H 0.391987 0.137727 0.495270 0.049 Uiso 1 1 calc R U . . .
C02M C 0.5436(5) 0.3729(5) 0.1726(4) 0.047(3) Uani 1 1 d . U . . .
H02M H 0.540855 0.384958 0.139408 0.056 Uiso 1 1 calc R U . . .
C02N C 0.5858(5) 0.3776(4) 0.2549(4) 0.037(2) Uani 1 1 d . U . . .
H02N H 0.612723 0.392436 0.276377 0.044 Uiso 1 1 calc R U . . .
C02O C 0.5288(4) 0.1680(4) 0.5479(4) 0.033(2) Uani 1 1 d . U . . .
C02P C 0.8429(5) 0.5186(5) 0.5947(4) 0.042(2) Uani 1 1 d . U . . .
H02P H 0.812743 0.541739 0.599279 0.050 Uiso 1 1 calc R U . . .
C02Q C 0.6519(5) 0.2619(4) 0.1791(4) 0.038(2) Uani 1 1 d . U . . .
H02Q H 0.632803 0.254837 0.149038 0.045 Uiso 1 1 calc R U . . .
C02R C 0.8408(5) 0.1882(5) 0.2602(4) 0.047(2) Uani 1 1 d . U . . .
C02S C 0.4370(5) 0.3451(5) 0.5549(5) 0.048(3) Uani 1 1 d . U . . .
H02S H 0.403444 0.335506 0.569140 0.058 Uiso 1 1 calc R U . . .
C02T C 0.5089(5) 0.4095(5) 0.5432(4) 0.039(2) Uani 1 1 d . U . . .
C02U C 0.4599(5) 0.3949(5) 0.5643(4) 0.045(2) Uani 1 1 d . U . . .
H02U H 0.441961 0.419367 0.585430 0.054 Uiso 1 1 calc R U . . .
C02V C 0.5288(4) 0.1501(4) 0.4974(4) 0.030(2) Uani 1 1 d . U . . .
C02X C 0.7297(5) 0.3017(5) 0.2227(4) 0.039(2) Uani 1 1 d . U . . .
H02X H 0.762721 0.321296 0.222010 0.047 Uiso 1 1 calc R U . . .
C02Y C 0.8774(5) 0.2628(5) 0.2171(4) 0.042(2) Uani 1 1 d . U . . .
C02Z C 0.9609(5) 0.3372(5) 0.7439(4) 0.043(2) Uani 1 1 d . U . . .
H02Z H 0.962439 0.345784 0.778041 0.052 Uiso 1 1 calc R U . . .
C030 C 0.6672(5) 0.4891(5) 0.3068(4) 0.041(2) Uani 1 1 d . U . . .
C031 C 0.5974(5) 0.2352(4) 0.7139(4) 0.036(2) Uani 1 1 d . U . . .
C032 C 0.5056(5) 0.3343(5) 0.1912(4) 0.041(2) Uani 1 1 d . U . . .
H032 H 0.478922 0.319022 0.169791 0.050 Uiso 1 1 calc R U . . .
C034 C 0.7838(5) 0.5053(4) 0.7186(4) 0.037(2) Uani 1 1 d . U . . .
H034 H 0.747163 0.517241 0.717294 0.044 Uiso 1 1 calc R U . . .
C035 C 0.8873(5) 0.0993(4) 0.7159(4) 0.039(2) Uani 1 1 d . U . . .
H035 H 0.923206 0.086241 0.720575 0.047 Uiso 1 1 calc R U . . .
C036 C 0.8956(5) 0.5368(5) 0.6066(5) 0.050(3) Uani 1 1 d . U . . .
H036 H 0.900758 0.571181 0.620981 0.060 Uiso 1 1 calc R U . . .
C037 C 0.8319(6) 0.1596(6) 0.2159(5) 0.059(3) Uani 1 1 d . U . . .
H037 H 0.818850 0.123735 0.216454 0.070 Uiso 1 1 calc R U . . .
C038 C 0.8788(5) 0.5214(5) 0.7405(4) 0.044(2) Uani 1 1 d . U . . .
H038 H 0.905880 0.544312 0.754361 0.053 Uiso 1 1 calc R U . . .
C039 C 0.8131(5) -0.0919(5) 0.4058(5) 0.049(3) Uani 1 1 d . U . . .
H039 H 0.833517 -0.124226 0.405295 0.059 Uiso 1 1 calc R U . . .
C03B C 0.6819(6) 0.3703(5) 0.7455(4) 0.050(3) Uani 1 1 d . U . . .
H03B H 0.709141 0.343413 0.747102 0.060 Uiso 1 1 calc R U . . .
C03C C 0.5844(5) 0.0662(5) 0.3137(5) 0.047(3) Uani 1 1 d . U . . .
H03C H 0.555841 0.044058 0.324968 0.056 Uiso 1 1 calc R U . . .
C03D C 0.5766(5) 0.0775(5) 0.6452(5) 0.050(3) Uani 1 1 d . U . . .
H03D H 0.605004 0.094656 0.663341 0.060 Uiso 1 1 calc R U . . .
C03E C 0.7006(5) 0.2896(5) 0.1784(4) 0.041(2) Uani 1 1 d . U . . .
H03E H 0.714848 0.300737 0.147650 0.049 Uiso 1 1 calc R U . . .
C03F C 0.8380(5) -0.0432(5) 0.4046(5) 0.045(2) Uani 1 1 d . U . . .
H03F H 0.876330 -0.041822 0.401767 0.054 Uiso 1 1 calc R U . . .
C03H C 0.6839(5) 0.5070(4) 0.5154(4) 0.038(2) Uani 1 1 d . U . . .
H03H H 0.660194 0.487733 0.536216 0.046 Uiso 1 1 calc R U . . .
C03I C 0.8930(5) 0.4718(5) 0.7222(4) 0.042(2) Uani 1 1 d . U . . .
H03I H 0.930021 0.461102 0.722702 0.050 Uiso 1 1 calc R U . . .
C03J C 0.4915(6) 0.0258(6) 0.5939(5) 0.058(3) Uani 1 1 d . U . . .
H03J H 0.463509 0.006551 0.577054 0.069 Uiso 1 1 calc R U . . .
C03K C 0.4709(5) 0.3809(5) 0.3816(4) 0.039(2) Uani 1 1 d . U . . .
H03K H 0.496837 0.409098 0.381911 0.046 Uiso 1 1 calc R U . . .
C03L C 0.7257(5) -0.0447(4) 0.4093(4) 0.037(2) Uani 1 1 d . U . . .
C03N C 0.6459(6) 0.4514(6) 0.7073(5) 0.056(3) Uani 1 1 d . U . . .
H03N H 0.648136 0.479983 0.684201 0.067 Uiso 1 1 calc R U . . .
C03O C 0.8238(5) 0.5384(5) 0.7385(4) 0.041(2) Uani 1 1 d . U . . .
H03O H 0.814328 0.572694 0.751021 0.049 Uiso 1 1 calc R U . . .
C03P C 0.7820(5) 0.1358(4) 0.7022(4) 0.033(2) Uani 1 1 d . U . . .
H03P H 0.745967 0.148604 0.697589 0.040 Uiso 1 1 calc R U . . .
C03Q C 0.4320(5) 0.1629(5) 0.5569(5) 0.043(2) Uani 1 1 d . U . . .
H03Q H 0.400603 0.165884 0.576595 0.052 Uiso 1 1 calc R U . . .
C03S C 0.9999(5) 0.3972(5) 0.3111(4) 0.050(3) Uani 1 1 d . U . . .
H03S H 1.026371 0.389893 0.286949 0.060 Uiso 1 1 calc R U . . .
C03T C 0.5849(5) 0.3926(5) 0.2042(4) 0.044(2) Uani 1 1 d . U . . .
H03T H 0.612017 0.415830 0.191711 0.053 Uiso 1 1 calc R U . . .
C03V C 0.8081(5) 0.1434(5) 0.7482(4) 0.040(2) Uani 1 1 d . U . . .
H03V H 0.789861 0.160904 0.774247 0.048 Uiso 1 1 calc R U . . .
C03W C 0.3939(5) 0.2982(5) 0.3845(5) 0.049(3) Uani 1 1 d . U . . .
H03W H 0.367805 0.270183 0.385575 0.059 Uiso 1 1 calc R U . . .
C03X C 0.9639(5) 0.4419(6) 0.3060(5) 0.051(3) Uani 1 1 d . U . . .
H03X H 0.966598 0.465015 0.278177 0.061 Uiso 1 1 calc R U . . .
C03Y C 0.7502(6) 0.4552(5) 0.2450(4) 0.050(3) Uani 1 1 d . U . . .
H03Y H 0.778445 0.443370 0.224220 0.060 Uiso 1 1 calc R U . . .
C040 C 0.8695(6) 0.2387(6) 0.1705(5) 0.059(3) Uani 1 1 d . U . . .
H040 H 0.880792 0.255645 0.140921 0.071 Uiso 1 1 calc R U . . .
C041 C 0.3809(5) 0.3492(5) 0.4028(4) 0.048(3) Uani 1 1 d . U . . .
H041 H 0.346189 0.355401 0.416467 0.058 Uiso 1 1 calc R U . . .
C043 C 0.4643(4) 0.3087(5) 0.5238(4) 0.040(2) Uani 1 1 d . U . . .
H043 H 0.449694 0.273970 0.517843 0.048 Uiso 1 1 calc R U . . .
C044 C 0.9987(5) 0.3427(6) 0.6625(5) 0.055(3) Uani 1 1 d . U . . .
H044 H 1.026631 0.353811 0.641040 0.066 Uiso 1 1 calc R U . . .
C046 C 0.8430(6) 0.1859(6) 0.1701(5) 0.066(3) Uani 1 1 d . U . . .
H046 H 0.833320 0.169270 0.139603 0.080 Uiso 1 1 calc R U . . .
C048 C 0.4739(4) 0.1398(4) 0.4784(4) 0.034(2) Uani 1 1 d . U . . .
C049 C 0.9250(5) 0.4518(5) 0.3412(5) 0.050(3) Uani 1 1 d . U . . .
H049 H 0.901002 0.481341 0.336698 0.060 Uiso 1 1 calc R U . . .
C04B C 0.6748(3) -0.0268(3) 0.5864(3) 0.051(3) Uani 1 1 d G U . . .
C04I C 0.6644(3) -0.0515(3) 0.6326(3) 0.059(3) Uani 1 1 d G U . . .
H04I H 0.648578 -0.031356 0.658380 0.071 Uiso 1 1 calc R U . . .
C2 C 0.6778(4) -0.1063(4) 0.6402(3) 0.070(3) Uani 1 1 d G U . . .
H2 H 0.670877 -0.122869 0.671054 0.085 Uiso 1 1 calc R U . . .
C12 C 0.7015(4) -0.1365(3) 0.6016(4) 0.075(3) Uani 1 1 d G U . . .
H12 H 0.710458 -0.173163 0.606694 0.090 Uiso 1 1 calc R U . . .
C9 C 0.7119(4) -0.1118(3) 0.5555(3) 0.075(3) Uani 1 1 d G U . . .
H9 H 0.727739 -0.131945 0.529661 0.090 Uiso 1 1 calc R U . . .
C051 C 0.6985(4) -0.0570(4) 0.5479(3) 0.061(3) Uani 1 1 d G U . . .
H051 H 0.705440 -0.040432 0.516986 0.073 Uiso 1 1 calc R U . . .
C04C C 0.4180(5) 0.3901(5) 0.4009(4) 0.046(2) Uani 1 1 d . U . . .
H04C H 0.408543 0.424805 0.412507 0.055 Uiso 1 1 calc R U . . .
C04D C 0.6987(6) 0.5738(5) 0.4516(5) 0.053(3) Uani 1 1 d . U . . .
H04D H 0.684344 0.600126 0.429618 0.064 Uiso 1 1 calc R U . . .
C04E C 0.6228(6) 0.0452(5) 0.2837(5) 0.056(3) Uani 1 1 d . U . . .
H04E H 0.620569 0.008511 0.274300 0.067 Uiso 1 1 calc R U . . .
C04F C 0.4799(6) 0.0539(6) 0.6352(5) 0.056(3) Uani 1 1 d . U . . .
H04F H 0.443461 0.055591 0.645966 0.067 Uiso 1 1 calc R U . . .
C04G C 1.0023(5) 0.3550(5) 0.7136(5) 0.049(3) Uani 1 1 d . U . . .
H04G H 1.032091 0.374753 0.726793 0.059 Uiso 1 1 calc R U . . .
C04H C 0.5469(5) 0.0248(5) 0.5748(5) 0.052(3) Uani 1 1 d . U . . .
H04H H 0.553816 0.007488 0.544273 0.062 Uiso 1 1 calc R U . . .
C04J C 0.9160(5) 0.3062(4) 0.7250(4) 0.034(2) Uani 1 1 d . U . . .
C04K C 0.5983(7) 0.4075(6) 0.7744(5) 0.068(3) Uani 1 1 d . U . . .
H04K H 0.568853 0.406666 0.796626 0.082 Uiso 1 1 calc R U . . .
C04L C 0.7121(6) 0.4905(5) 0.2265(5) 0.057(3) Uani 1 1 d . U . . .
H04L H 0.714047 0.502329 0.193227 0.068 Uiso 1 1 calc R U . . .
C04M C 0.9336(5) 0.4536(5) 0.5779(5) 0.053(3) Uani 1 1 d . U . . .
H04M H 0.964539 0.432268 0.571237 0.063 Uiso 1 1 calc R U . . .
C04N C 0.5216(5) 0.0811(6) 0.6630(5) 0.054(3) Uani 1 1 d . U . . .
H04N H 0.513415 0.100755 0.692009 0.065 Uiso 1 1 calc R U . . .
C04O C 0.7745(5) 0.5234(5) 0.4852(5) 0.047(3) Uani 1 1 d . U . . .
H04O H 0.812122 0.515095 0.485881 0.056 Uiso 1 1 calc R U . . .
C04P C 0.6630(5) 0.5458(5) 0.4835(4) 0.048(3) Uani 1 1 d . U . . .
H04P H 0.625239 0.553609 0.483034 0.058 Uiso 1 1 calc R U . . .
C04T C 0.7553(5) -0.0930(5) 0.4079(5) 0.049(3) Uani 1 1 d . U . . .
H04T H 0.736679 -0.126344 0.408404 0.059 Uiso 1 1 calc R U . . .
C04V C 0.4820(4) 0.1758(4) 0.5771(4) 0.037(2) Uani 1 1 d . U . . .
H04V H 0.485221 0.189544 0.609739 0.044 Uiso 1 1 calc R U . . .
C04W C 0.9400(5) 0.5044(5) 0.5973(5) 0.053(3) Uani 1 1 d . U . . .
H04W H 0.975528 0.517437 0.604374 0.064 Uiso 1 1 calc R U . . .
C04X C 0.7552(6) 0.5630(5) 0.4521(5) 0.055(3) Uani 1 1 d . U . . .
H04X H 0.779105 0.581695 0.430962 0.066 Uiso 1 1 calc R U . . .
C04Y C 0.5999(6) 0.4479(6) 0.7403(5) 0.068(3) Uani 1 1 d . U . . .
H04Y H 0.571360 0.473415 0.738059 0.081 Uiso 1 1 calc R U . . .
C04Z C 0.6382(6) 0.3672(6) 0.7783(5) 0.063(3) Uani 1 1 d . U . . .
H04Z H 0.635726 0.339133 0.801975 0.076 Uiso 1 1 calc R U . . .
C055 C 0.6647(6) 0.0761(5) 0.2667(5) 0.059(3) Uani 1 1 d . U . . .
H055 H 0.690416 0.060932 0.245079 0.071 Uiso 1 1 calc R U . . .
C057 C 0.5437(5) 0.3220(5) 0.6694(4) 0.040(2) Uani 1 1 d . U . . .
H057 H 0.525430 0.351001 0.653653 0.048 Uiso 1 1 calc R U . . .
C05A C 0.6698(5) 0.1302(5) 0.2812(5) 0.047(2) Uani 1 1 d . U . . .
H05A H 0.699900 0.150801 0.270530 0.056 Uiso 1 1 calc R U . . .
C05C C 0.6691(6) 0.5098(5) 0.2576(5) 0.051(3) Uani 1 1 d . U . . .
H05C H 0.643225 0.535093 0.245760 0.061 Uiso 1 1 calc R U . . .
C05M C 0.5439(5) 0.2506(5) 0.7288(5) 0.047(3) Uani 1 1 d . U . . .
H05M H 0.526277 0.230610 0.753698 0.057 Uiso 1 1 calc R U . . .
C1 C 0.5182(5) 0.2933(5) 0.7078(5) 0.050(3) Uani 1 1 d . U . . .
H1 H 0.483405 0.303883 0.718839 0.060 Uiso 1 1 calc R U . . .
Cl0A Cl 0.59208(11) 0.18861(11) 0.57607(9) 0.0379(6) Uani 1 1 d . . . . .
C16 C 1.0035(3) 0.1766(3) 0.4772(3) 0.049(3) Uani 1 1 d G U . . .
C03G C 1.0016(3) 0.1814(4) 0.5294(3) 0.053(3) Uani 1 1 d G U . . .
C052 C 1.0484(4) 0.1982(4) 0.5565(2) 0.063(3) Uani 1 1 d G U . . .
H052 H 1.047126 0.201375 0.591419 0.075 Uiso 1 1 calc R U . . .
C059 C 1.0970(3) 0.2102(3) 0.5314(3) 0.059(3) Uani 1 1 d G U . . .
H059 H 1.128334 0.221369 0.549565 0.071 Uiso 1 1 calc R U . . .
C056 C 1.0989(3) 0.2054(4) 0.4792(3) 0.059(3) Uani 1 1 d G U . . .
H056 H 1.131465 0.213376 0.462436 0.071 Uiso 1 1 calc R U . . .
C3 C 1.0521(3) 0.1886(4) 0.4521(2) 0.055(3) Uani 1 1 d G U . . .

loop_
_atom_site_aniso_label
_atom_site_aniso_U_11
_atom_site_aniso_U_22
_atom_site_aniso_U_33
_atom_site_aniso_U_23
_atom_site_aniso_U_13
_atom_site_aniso_U_12
Au01 0.02474(18) 0.0126(2) 0.01552(16) -0.00070(13) 0.00638(15) -0.00150(14)
Au02 0.0287(2) 0.0136(2) 0.02183(18) -0.00238(14) 0.00626(16) -0.00196(15)
Au03 0.0307(2) 0.0167(2) 0.01972(18) 0.00235(14) 0.00631(16) 0.00093(16)
Au04 0.0315(2) 0.0156(2) 0.01922(18) 0.00069(14) 0.00364(16) -0.00267(16)
Ag05 0.0275(3) 0.0149(4) 0.0227(3) 0.0008(2) 0.0058(3) -0.0043(3)
Ag06 0.0290(3) 0.0172(4) 0.0177(3) -0.0001(2) 0.0085(3) -0.0012(3)
Ag07 0.0281(3) 0.0215(4) 0.0193(3) -0.0033(3) 0.0038(3) 0.0000(3)
Ag08 0.0264(3) 0.0159(4) 0.0221(3) 0.0003(2) 0.0049(3) 0.0006(3)
Ag09 0.0321(4) 0.0226(4) 0.0203(3) -0.0024(3) 0.0097(3) -0.0016(3)
Ag0A 0.0284(4) 0.0220(4) 0.0239(3) -0.0027(3) 0.0067(3) 0.0035(3)
Ag0B 0.0340(4) 0.0150(4) 0.0233(3) 0.0023(3) 0.0060(3) -0.0037(3)
Ag0C 0.0346(4) 0.0139(4) 0.0221(3) -0.0006(2) 0.0058(3) -0.0010(3)
Ag0D 0.0281(4) 0.0226(4) 0.0244(3) -0.0036(3) 0.0098(3) -0.0066(3)
Ag0E 0.0408(4) 0.0189(4) 0.0312(4) 0.0032(3) 0.0022(3) -0.0010(3)
Ag0F 0.0386(4) 0.0198(4) 0.0241(3) 0.0033(3) 0.0022(3) -0.0052(3)
Ag0G 0.0391(4) 0.0196(4) 0.0269(3) -0.0042(3) 0.0034(3) -0.0002(3)
Ag0H 0.0368(4) 0.0755(7) 0.0390(5) 0.0128(4) 0.0105(4) 0.0034(4)
Cl00 0.0373(13) 0.0253(14) 0.0266(11) 0.0068(9) 0.0094(10) 0.0030(10)
Cl1 0.0359(13) 0.0165(13) 0.0362(12) 0.0026(9) 0.0115(11) -0.0004(9)
S00K 0.0329(12) 0.0211(13) 0.0183(10) 0.0034(9) 0.0092(10) 0.0029(10)
S00L 0.0394(14) 0.0170(13) 0.0335(13) -0.0027(10) 0.0036(11) -0.0001(10)
S00M 0.0417(14) 0.0134(12) 0.0247(11) 0.0017(9) 0.0067(11) -0.0030(10)
S00N 0.0348(13) 0.0261(14) 0.0207(11) -0.0027(9) 0.0008(10) 0.0018(10)
P00O 0.0353(14) 0.0130(13) 0.0287(12) -0.0047(9) 0.0083(11) -0.0024(10)
S00P 0.0432(15) 0.0167(13) 0.0254(11) -0.0010(9) 0.0090(11) 0.0043(10)
P00R 0.0346(14) 0.0174(13) 0.0227(11) 0.0034(9) 0.0019(11) -0.0021(10)
P00S 0.0327(13) 0.0139(13) 0.0230(12) 0.0020(9) 0.0006(11) -0.0001(10)
S00T 0.0286(12) 0.0193(13) 0.0307(12) -0.0018(9) 0.0015(10) -0.0019(9)
P00U 0.0343(14) 0.0169(14) 0.0256(12) -0.0004(9) 0.0045(11) 0.0000(10)
P00V 0.0438(16) 0.0198(14) 0.0262(12) -0.0048(10) 0.0099(12) -0.0010(11)
S00W 0.0434(15) 0.0365(16) 0.0246(12) -0.0025(10) 0.0156(11) -0.0092(12)
Cl3 0.0607(18) 0.0369(17) 0.0462(15) 0.0232(12) 0.0276(14) 0.0124(13)
Cl4 0.0521(18) 0.0450(19) 0.0555(17) -0.0034(14) 0.0233(15) -0.0021(13)
Cl5 0.0468(16) 0.0498(19) 0.0427(15) -0.0136(13) 0.0168(13) -0.0104(13)
Cl01 0.0443(16) 0.0325(16) 0.0636(18) 0.0001(13) 0.0168(14) -0.0086(12)
S011 0.0321(14) 0.0497(18) 0.0372(14) -0.0008(12) 0.0120(12) -0.0111(12)
P012 0.0413(16) 0.0333(17) 0.0339(14) 0.0149(12) -0.0026(13) -0.0099(12)
Cl6 0.075(2) 0.0455(18) 0.0230(12) -0.0040(11) 0.0036(13) 0.0045(15)
Cl7 0.0360(15) 0.052(2) 0.073(2) -0.0289(16) -0.0067(15) -0.0010(13)
Cl8 0.0451(17) 0.096(3) 0.0423(16) -0.0144(16) 0.0155(14) -0.0155(17)
S016 0.0445(17) 0.048(2) 0.0562(18) 0.0010(14) 0.0170(15) 0.0092(14)
Cl9 0.0446(17) 0.0343(17) 0.078(2) -0.0070(14) 0.0100(16) -0.0132(13)
Cl10 0.079(2) 0.053(2) 0.0396(15) 0.0039(13) 0.0218(16) -0.0254(17)
Cl11 0.062(2) 0.075(2) 0.0461(17) 0.0041(16) 0.0103(16) -0.0014(17)
Cl12 0.133(3) 0.0334(18) 0.0429(16) -0.0039(13) 0.032(2) -0.0249(19)
Cl13 0.097(3) 0.052(2) 0.0484(17) -0.0027(15) 0.0004(18) 0.0404(19)
Cl14 0.070(2) 0.046(2) 0.070(2) -0.0324(16) 0.0033(18) 0.0242(16)
Cl15 0.062(2) 0.064(2) 0.064(2) -0.0112(16) 0.0329(17) -0.0028(16)
Cl16 0.072(2) 0.071(3) 0.061(2) -0.0002(17) 0.0274(19) 0.0047(18)
C01H 0.031(4) 0.024(4) 0.025(4) 0.003(3) 0.008(4) -0.001(3)
C01I 0.032(4) 0.022(4) 0.025(4) 0.005(3) -0.002(4) -0.004(3)
C01L 0.037(4) 0.022(4) 0.024(4) -0.001(3) 0.007(4) 0.002(4)
C01M 0.032(5) 0.020(5) 0.020(4) -0.003(3) 0.002(4) -0.004(4)
C01N 0.040(5) 0.021(5) 0.025(4) -0.002(4) 0.004(4) 0.004(4)
C01O 0.041(4) 0.028(4) 0.036(4) -0.006(4) 0.004(4) -0.008(4)
C01P 0.038(4) 0.019(4) 0.029(4) 0.000(3) 0.006(4) 0.007(3)
C01Q 0.039(4) 0.027(4) 0.037(4) 0.004(4) 0.002(4) 0.004(4)
C01R 0.034(4) 0.033(5) 0.033(4) -0.001(4) 0.002(4) 0.004(4)
C01S 0.033(4) 0.024(4) 0.029(4) -0.011(3) 0.008(4) 0.002(4)
C01U 0.044(5) 0.022(4) 0.037(4) 0.004(4) -0.012(4) -0.003(4)
C01V 0.042(4) 0.027(4) 0.027(4) -0.004(3) 0.000(4) -0.001(4)
C01W 0.030(4) 0.030(4) 0.026(4) 0.004(3) 0.012(4) -0.001(4)
C01X 0.044(4) 0.035(5) 0.029(4) -0.004(4) 0.018(4) -0.003(4)
C01Y 0.041(4) 0.024(4) 0.024(4) 0.003(3) 0.006(4) -0.002(4)
C01Z 0.042(5) 0.042(5) 0.047(5) -0.009(4) 0.004(4) -0.007(4)
C020 0.037(4) 0.029(4) 0.038(4) -0.012(4) 0.009(4) -0.002(4)
C021 0.041(4) 0.026(4) 0.035(4) 0.002(4) 0.001(4) -0.006(4)
C022 0.041(5) 0.042(5) 0.034(4) -0.005(4) 0.001(4) -0.015(4)
C023 0.042(5) 0.039(5) 0.043(4) -0.002(4) 0.015(4) -0.004(4)
C024 0.042(5) 0.055(5) 0.044(5) -0.006(4) 0.003(4) -0.018(4)
C025 0.054(5) 0.037(5) 0.040(4) 0.003(4) -0.003(4) -0.005(4)
C026 0.057(5) 0.034(5) 0.041(4) -0.009(4) 0.019(4) -0.011(4)
C027 0.032(4) 0.033(4) 0.028(4) 0.001(4) 0.000(4) 0.016(4)
C028 0.042(4) 0.019(4) 0.038(4) 0.002(4) 0.001(4) -0.004(4)
C029 0.035(4) 0.047(5) 0.035(4) -0.006(4) 0.006(4) -0.015(4)
C02A 0.038(4) 0.053(5) 0.038(4) -0.004(4) -0.005(4) 0.001(4)
C02B 0.053(5) 0.032(5) 0.038(4) -0.003(4) 0.001(4) -0.018(4)
C02C 0.027(4) 0.036(5) 0.027(4) 0.003(4) 0.010(4) 0.012(4)
C02D 0.042(5) 0.043(5) 0.048(5) 0.013(4) -0.002(4) -0.004(4)
C02E 0.035(4) 0.033(4) 0.026(4) -0.006(4) -0.004(4) 0.009(4)
C02F 0.038(5) 0.029(5) 0.031(5) 0.008(4) 0.005(4) -0.008(4)
C02G 0.052(5) 0.037(5) 0.030(4) -0.006(4) 0.002(4) -0.002(4)
C02H 0.056(5) 0.033(5) 0.043(5) -0.007(4) -0.014(4) 0.007(4)
C04R 0.059(5) 0.041(5) 0.060(5) 0.004(4) -0.022(5) 0.004(4)
C0AA 0.076(6) 0.051(5) 0.077(6) -0.006(5) -0.027(5) 0.010(5)
C6 0.097(6) 0.065(6) 0.080(6) -0.011(5) -0.021(5) 0.018(5)
C7 0.094(6) 0.069(6) 0.062(5) -0.012(5) -0.012(5) 0.027(5)
C033 0.079(6) 0.050(5) 0.049(5) -0.010(4) -0.006(5) 0.021(5)
C02I 0.044(5) 0.029(4) 0.029(4) -0.004(4) 0.005(4) -0.001(4)
C02J 0.047(5) 0.020(4) 0.032(4) 0.004(3) -0.006(4) -0.002(4)
C02K 0.048(5) 0.021(4) 0.028(4) -0.002(3) 0.002(4) -0.011(4)
C02L 0.035(4) 0.029(5) 0.059(5) 0.004(4) 0.007(4) -0.003(4)
C02M 0.062(5) 0.042(5) 0.036(4) 0.003(4) -0.001(4) -0.002(4)
C02N 0.049(5) 0.029(5) 0.033(4) -0.001(4) 0.000(4) -0.001(4)
C02O 0.037(4) 0.025(4) 0.037(4) -0.002(4) 0.008(4) -0.006(4)
C02P 0.051(5) 0.031(5) 0.044(5) -0.007(4) 0.007(4) -0.014(4)
C02Q 0.050(5) 0.037(5) 0.027(4) 0.004(4) -0.001(4) 0.005(4)
C02R 0.062(5) 0.044(5) 0.035(4) -0.008(4) 0.018(4) -0.006(4)
C02S 0.039(5) 0.059(5) 0.046(5) 0.004(4) 0.015(4) 0.012(4)
C02T 0.042(5) 0.041(5) 0.034(4) -0.004(4) -0.007(4) 0.013(4)
C02U 0.042(5) 0.054(5) 0.040(4) -0.002(4) 0.007(4) 0.015(4)
C02V 0.032(4) 0.021(4) 0.036(4) 0.001(3) 0.006(4) -0.004(3)
C02X 0.049(5) 0.033(5) 0.037(4) 0.007(4) 0.008(4) 0.001(4)
C02Y 0.049(5) 0.044(5) 0.033(4) -0.006(4) 0.016(4) -0.005(4)
C02Z 0.051(5) 0.038(5) 0.040(4) -0.005(4) -0.016(4) 0.009(4)
C030 0.060(5) 0.029(5) 0.035(4) 0.005(4) -0.002(4) -0.002(4)
C031 0.045(5) 0.031(5) 0.032(4) 0.007(4) 0.009(4) 0.001(4)
C032 0.049(5) 0.035(5) 0.040(4) -0.002(4) -0.005(4) 0.003(4)
C034 0.050(5) 0.029(5) 0.032(4) -0.009(4) 0.005(4) 0.001(4)
C035 0.043(5) 0.030(5) 0.043(4) 0.001(4) -0.008(4) -0.003(4)
C036 0.055(5) 0.044(5) 0.050(5) -0.011(4) 0.002(4) -0.020(4)
C037 0.081(6) 0.048(5) 0.047(5) -0.014(4) 0.022(5) -0.015(5)
C038 0.057(5) 0.040(5) 0.036(4) -0.006(4) 0.002(4) -0.011(4)
C039 0.052(5) 0.035(5) 0.060(5) -0.018(4) 0.000(5) 0.007(4)
C03B 0.066(5) 0.046(5) 0.038(4) 0.000(4) 0.014(4) -0.006(4)
C03C 0.062(5) 0.027(5) 0.050(5) 0.006(4) -0.012(4) -0.007(4)
C03D 0.047(5) 0.060(5) 0.042(5) 0.013(4) 0.002(4) 0.002(4)
C03E 0.054(5) 0.035(5) 0.034(4) 0.002(4) 0.013(4) 0.001(4)
C03F 0.042(5) 0.039(5) 0.053(5) -0.013(4) 0.004(4) 0.007(4)
C03H 0.046(5) 0.029(5) 0.039(4) 0.002(4) 0.004(4) 0.003(4)
C03I 0.053(5) 0.036(5) 0.037(4) -0.003(4) -0.001(4) -0.005(4)
C03J 0.050(5) 0.057(5) 0.067(5) 0.007(5) -0.002(5) -0.008(5)
C03K 0.037(4) 0.040(5) 0.039(4) -0.007(4) 0.008(4) -0.001(4)
C03L 0.039(4) 0.027(4) 0.044(4) -0.003(4) 0.007(4) -0.003(4)
C03N 0.064(5) 0.050(5) 0.054(5) -0.007(4) 0.024(5) -0.003(5)
C03O 0.057(5) 0.030(5) 0.034(4) -0.006(4) 0.004(4) -0.002(4)
C03P 0.043(4) 0.030(4) 0.027(4) 0.005(3) 0.003(4) 0.000(4)
C03Q 0.043(5) 0.032(5) 0.055(5) 0.009(4) 0.013(4) 0.003(4)
C03S 0.050(5) 0.063(5) 0.039(4) -0.006(4) 0.005(4) -0.018(4)
C03T 0.061(5) 0.034(5) 0.038(4) 0.009(4) 0.004(4) -0.007(4)
C03V 0.049(5) 0.034(5) 0.037(4) 0.000(4) 0.005(4) -0.006(4)
C03W 0.047(5) 0.051(5) 0.050(5) 0.000(4) 0.016(4) -0.009(4)
C03X 0.051(5) 0.062(5) 0.041(5) -0.001(4) 0.007(4) -0.022(4)
C03Y 0.068(5) 0.044(5) 0.037(4) 0.003(4) 0.007(4) -0.012(4)
C040 0.074(5) 0.061(5) 0.043(5) -0.006(4) 0.019(5) -0.011(5)
C041 0.049(5) 0.051(5) 0.046(5) -0.012(4) 0.017(4) -0.001(4)
C043 0.034(4) 0.045(5) 0.042(4) 0.007(4) 0.015(4) 0.008(4)
C044 0.047(5) 0.063(5) 0.054(5) -0.003(5) -0.002(5) -0.009(4)
C046 0.086(6) 0.064(6) 0.049(5) -0.014(5) 0.020(5) -0.016(5)
C048 0.033(4) 0.023(4) 0.046(4) -0.001(4) 0.006(4) 0.001(4)
C049 0.053(5) 0.053(5) 0.043(5) 0.001(4) -0.002(4) -0.017(4)
C04B 0.055(5) 0.043(5) 0.055(5) 0.014(4) -0.015(5) -0.011(4)
C04I 0.063(5) 0.052(5) 0.063(5) 0.021(5) -0.009(5) -0.014(5)
C2 0.075(6) 0.065(6) 0.071(6) 0.023(5) -0.019(5) -0.009(5)
C12 0.079(6) 0.062(6) 0.084(6) 0.013(5) -0.020(5) -0.006(5)
C9 0.077(6) 0.060(6) 0.086(6) -0.002(5) -0.027(5) -0.005(5)
C051 0.064(5) 0.047(5) 0.070(5) 0.001(5) -0.027(5) -0.002(5)
C04C 0.044(5) 0.048(5) 0.046(5) -0.012(4) 0.011(4) 0.000(4)
C04D 0.063(5) 0.039(5) 0.057(5) 0.013(4) 0.001(5) 0.005(4)
C04E 0.070(5) 0.036(5) 0.062(5) -0.005(4) -0.009(5) 0.003(4)
C04F 0.052(5) 0.057(5) 0.059(5) 0.016(5) 0.004(5) -0.004(5)
C04G 0.047(5) 0.051(5) 0.050(5) -0.004(4) -0.014(4) -0.003(4)
C04H 0.050(5) 0.047(5) 0.059(5) 0.007(4) 0.002(5) -0.006(4)
C04J 0.043(5) 0.026(4) 0.031(4) -0.006(4) -0.005(4) 0.011(4)
C04K 0.078(6) 0.070(6) 0.057(5) -0.001(5) 0.024(5) -0.008(5)
C04L 0.076(6) 0.053(5) 0.041(5) 0.003(4) 0.005(5) -0.012(5)
C04M 0.043(5) 0.055(5) 0.060(5) -0.015(4) 0.003(5) -0.011(4)
C04N 0.054(5) 0.064(5) 0.046(5) 0.014(4) -0.002(5) 0.002(5)
C04O 0.052(5) 0.038(5) 0.050(5) 0.008(4) 0.002(4) -0.004(4)
C04P 0.055(5) 0.043(5) 0.047(5) 0.012(4) 0.006(4) 0.012(4)
C04T 0.055(5) 0.031(5) 0.062(5) -0.011(4) 0.001(5) 0.000(4)
C04V 0.038(4) 0.031(5) 0.043(4) 0.003(4) 0.014(4) 0.000(4)
C04W 0.048(5) 0.055(5) 0.057(5) -0.008(4) 0.000(5) -0.022(4)
C04X 0.062(5) 0.041(5) 0.062(5) 0.013(4) 0.005(5) -0.008(4)
C04Y 0.075(6) 0.064(6) 0.065(5) -0.007(5) 0.027(5) 0.003(5)
C04Z 0.077(6) 0.061(6) 0.052(5) 0.001(5) 0.017(5) -0.009(5)
C055 0.073(6) 0.040(5) 0.064(5) -0.007(4) -0.001(5) 0.005(5)
C057 0.033(4) 0.042(5) 0.046(5) 0.009(4) 0.011(4) 0.003(4)
C05A 0.060(5) 0.029(5) 0.051(5) -0.002(4) 0.002(4) 0.005(4)
C05C 0.070(5) 0.041(5) 0.041(5) 0.012(4) -0.001(5) -0.002(4)
C05M 0.049(5) 0.045(5) 0.049(5) 0.008(4) 0.020(4) 0.000(4)
C1 0.042(5) 0.053(5) 0.055(5) 0.010(4) 0.018(4) 0.007(4)
Cl0A 0.0423(15) 0.0421(16) 0.0297(12) -0.0016(11) 0.0131(11) -0.0137(12)
C16 0.053(5) 0.049(5) 0.044(5) 0.001(4) 0.012(4) 0.005(4)
C03G 0.058(5) 0.057(5) 0.044(5) 0.003(4) 0.006(5) 0.001(5)
C052 0.067(5) 0.067(6) 0.054(5) 0.002(5) -0.002(5) -0.011(5)
C059 0.051(5) 0.062(5) 0.065(5) 0.001(5) -0.012(5) -0.007(5)
C056 0.053(5) 0.056(5) 0.068(5) -0.001(5) -0.004(5) -0.009(5)
C3 0.056(5) 0.054(5) 0.056(5) -0.002(5) 0.005(5) 0.002(5)

loop_
_atom_type_symbol
_atom_type_description
_atom_type_scat_dispersion_real
_atom_type_scat_dispersion_imag
_atom_type_scat_source
C C 0.0181 0.0091 'International Tables Vol C Tables 4.2.6.8 and 6.1.1.4'
H H 0.0000 0.0000 'International Tables Vol C Tables 4.2.6.8 and 6.1.1.4'
Ag Ag 0.1306 4.2820 'International Tables Vol C Tables 4.2.6.8 and 6.1.1.4'
Au Au -4.4197 7.2980 'International Tables Vol C Tables 4.2.6.8 and 6.1.1.4'
Cl Cl 0.3639 0.7018 'International Tables Vol C Tables 4.2.6.8 and 6.1.1.4'
P P 0.2955 0.4335 'International Tables Vol C Tables 4.2.6.8 and 6.1.1.4'
S S 0.3331 0.5567 'International Tables Vol C Tables 4.2.6.8 and 6.1.1.4'

loop_
_geom_angle_atom_site_label_1
_geom_angle_atom_site_label_2
_geom_angle_atom_site_label_3
_geom_angle
_geom_angle_site_symmetry_1
_geom_angle_site_symmetry_3
_geom_angle_publ_flag
Au02 Au01 Au03 115.534(17) . . ?
Au02 Au01 Ag05 115.66(2) . . ?
Au02 Au01 Ag06 64.405(18) . . ?
Au02 Au01 Ag07 62.690(18) . . ?
Au02 Au01 Ag08 62.543(18) . . ?
Au02 Au01 Ag09 116.00(2) . . ?
Au02 Au01 Ag0A 116.34(2) . . ?
Au02 Au01 Ag0B 64.329(18) . . ?
Au02 Au01 Ag0C 178.02(2) . . ?
Au02 Au01 Ag0D 63.278(18) . . ?
Au03 Au01 Ag05 65.708(18) . . ?
Au03 Au01 Ag06 62.742(17) . . ?
Au03 Au01 Ag07 63.365(18) . . ?
Au03 Au01 Ag08 116.37(2) . . ?
Au03 Au01 Ag09 118.35(2) . . ?
Au03 Au01 Ag0A 63.505(18) . . ?
Au03 Au01 Ag0B 179.19(2) . . ?
Au03 Au01 Ag0C 62.489(17) . . ?
Au03 Au01 Ag0D 116.98(2) . . ?
Au04 Au01 Au02 117.281(17) . . ?
Au04 Au01 Au03 117.174(17) . . ?
Au04 Au01 Ag05 62.410(17) . . ?
Au04 Au01 Ag06 115.62(2) . . ?
Au04 Au01 Ag07 179.13(2) . . ?
Au04 Au01 Ag08 65.166(17) . . ?
Au04 Au01 Ag09 62.032(18) . . ?
Au04 Au01 Ag0A 116.01(2) . . ?
Au04 Au01 Ag0B 62.479(18) . . ?
Au04 Au01 Ag0C 64.400(18) . . ?
Au04 Au01 Ag0D 115.58(2) . . ?
Ag05 Au01 Ag07 118.44(2) . . ?
Ag05 Au01 Ag08 62.34(2) . . ?
Ag05 Au01 Ag0B 113.57(2) . . ?
Ag06 Au01 Ag05 62.09(2) . . ?
Ag06 Au01 Ag07 65.20(2) . . ?
Ag06 Au01 Ag08 61.94(2) . . ?
Ag06 Au01 Ag09 177.63(3) . . ?
Ag06 Au01 Ag0B 116.65(2) . . ?
Ag06 Au01 Ag0C 114.09(2) . . ?
Ag07 Au01 Ag08 115.32(2) . . ?
Ag07 Au01 Ag0B 116.99(2) . . ?
Ag08 Au01 Ag0B 62.83(2) . . ?
Ag09 Au01 Ag05 116.15(2) . . ?
Ag09 Au01 Ag07 117.14(2) . . ?
Ag09 Au01 Ag08 115.98(2) . . ?
Ag09 Au01 Ag0B 62.23(2) . . ?
Ag0A Au01 Ag05 118.31(2) . . ?
Ag0A Au01 Ag06 117.31(2) . . ?
Ag0A Au01 Ag07 63.51(2) . . ?
Ag0A Au01 Ag08 178.80(2) . . ?
Ag0A Au01 Ag09 64.79(2) . . ?
Ag0A Au01 Ag0B 117.30(2) . . ?
Ag0A Au01 Ag0C 62.94(2) . . ?
Ag0C Au01 Ag05 63.91(2) . . ?
Ag0C Au01 Ag07 115.65(2) . . ?
Ag0C Au01 Ag08 118.15(2) . . ?
Ag0C Au01 Ag09 65.57(2) . . ?
Ag0C Au01 Ag0B 117.65(2) . . ?
Ag0D Au01 Ag05 177.30(3) . . ?
Ag0D Au01 Ag06 118.51(2) . . ?
Ag0D Au01 Ag07 63.58(2) . . ?
Ag0D Au01 Ag08 115.37(2) . . ?
Ag0D Au01 Ag09 63.17(2) . . ?
Ag0D Au01 Ag0A 64.01(2) . . ?
Ag0D Au01 Ag0B 63.73(2) . . ?
Ag0D Au01 Ag0C 117.24(2) . . ?
Au01 Au02 Ag06 58.792(16) . . ?
Au01 Au02 Ag07 59.941(17) . . ?
Au01 Au02 Ag08 60.190(17) . . ?
Au01 Au02 Ag0B 59.652(17) . . ?
Au01 Au02 Ag0D 59.086(17) . . ?
Ag06 Au02 Ag0B 108.39(2) . . ?
Ag07 Au02 Ag06 62.36(2) . . ?
Ag07 Au02 Ag0B 110.83(2) . . ?
Ag07 Au02 Ag0D 61.28(2) . . ?
Ag08 Au02 Ag06 59.40(2) . . ?
Ag08 Au02 Ag07 111.09(2) . . ?
Ag08 Au02 Ag0B 60.54(2) . . ?
Ag08 Au02 Ag0D 109.98(2) . . ?
Ag0D Au02 Ag06 110.21(2) . . ?
Ag0D Au02 Ag0B 60.83(2) . . ?
P00O Au02 Au01 175.11(7) . . ?
P00O Au02 Ag06 123.05(6) . . ?
P00O Au02 Ag07 124.91(7) . . ?
P00O Au02 Ag08 116.20(7) . . ?
P00O Au02 Ag0B 116.00(6) . . ?
P00O Au02 Ag0D 121.64(7) . . ?
Au01 Au03 Ag05 57.940(16) . . ?
Au01 Au03 Ag06 59.287(16) . . ?
Au01 Au03 Ag07 59.222(17) . . ?
Au01 Au03 Ag0A 58.810(17) . . ?
Au01 Au03 Ag0C 59.497(17) . . ?
Ag06 Au03 Ag05 58.49(2) . . ?
Ag06 Au03 Ag07 62.59(2) . . ?
Ag06 Au03 Ag0A 110.39(2) . . ?
Ag07 Au03 Ag05 108.59(2) . . ?
Ag0A Au03 Ag05 108.04(2) . . ?
Ag0A Au03 Ag07 60.59(2) . . ?
Ag0C Au03 Ag05 60.33(2) . . ?
Ag0C Au03 Ag06 108.85(2) . . ?
Ag0C Au03 Ag07 109.74(2) . . ?
Ag0C Au03 Ag0A 60.40(2) . . ?
P00R Au03 Au01 172.89(6) . . ?
P00R Au03 Ag05 121.57(7) . . ?
P00R Au03 Ag06 113.94(7) . . ?
P00R Au03 Ag07 116.63(6) . . ?
P00R Au03 Ag0A 125.39(7) . . ?
P00R Au03 Ag0C 127.16(6) . . ?
Au01 Au04 Ag05 60.054(17) . . ?
Au01 Au04 Ag08 58.844(16) . . ?
Au01 Au04 Ag09 60.219(17) . . ?
Au01 Au04 Ag0B 60.683(17) . . ?
Au01 Au04 Ag0C 58.911(17) . . ?
Ag05 Au04 Ag08 59.54(2) . . ?
Ag05 Au04 Ag0B 110.22(2) . . ?
Ag05 Au04 Ag0C 61.30(2) . . ?
Ag09 Au04 Ag05 112.59(2) . . ?
Ag09 Au04 Ag08 109.36(2) . . ?
Ag09 Au04 Ag0B 61.05(2) . . ?
Ag09 Au04 Ag0C 63.04(2) . . ?
Ag0B Au04 Ag08 60.21(2) . . ?
Ag0B Au04 Ag0C 111.52(2) . . ?
Ag0C Au04 Ag08 108.53(2) . . ?
P00S Au04 Au01 172.54(6) . . ?
P00S Au04 Ag05 115.95(6) . . ?
P00S Au04 Ag08 125.73(7) . . ?
P00S Au04 Ag09 119.23(7) . . ?
P00S Au04 Ag0B 126.25(6) . . ?
P00S Au04 Ag0C 113.82(6) . . ?
Au01 Ag05 Au03 56.352(16) . . ?
Au01 Ag05 Au04 57.537(16) . . ?
Au01 Ag05 Ag06 58.769(19) . . ?
Au01 Ag05 Ag08 59.08(2) . . ?
Au01 Ag05 Ag0C 57.94(2) . . ?
Au01 Ag05 Ag0E 118.01(3) . . ?
Au01 Ag05 Cl0A 129.89(6) . . ?
Au04 Ag05 Au03 105.39(2) . . ?
Au04 Ag05 Ag06 108.65(3) . . ?
Au04 Ag05 Ag08 62.30(2) . . ?
Au04 Ag05 Ag0C 60.65(2) . . ?
Au04 Ag05 Ag0E 113.82(3) . . ?
Au04 Ag05 Cl0A 152.91(6) . . ?
Ag06 Ag05 Au03 58.54(2) . . ?
Ag06 Ag05 Ag08 59.76(2) . . ?
Ag06 Ag05 Ag0C 106.59(3) . . ?
Ag06 Ag05 Ag0E 121.96(3) . . ?
Ag08 Ag05 Au03 106.09(3) . . ?
Ag08 Ag05 Ag0C 110.19(3) . . ?
Ag08 Ag05 Ag0E 175.86(3) . . ?
Ag0C Ag05 Au03 57.569(19) . . ?
Ag0E Ag05 Au03 73.13(2) . . ?
Ag0E Ag05 Ag0C 65.87(2) . . ?
S00T Ag05 Au01 152.54(6) . . ?
S00T Ag05 Au03 130.04(6) . . ?
S00T Ag05 Au04 98.01(6) . . ?
S00T Ag05 Ag06 148.58(6) . . ?
S00T Ag05 Ag08 123.87(6) . . ?
S00T Ag05 Ag0C 100.76(6) . . ?
S00T Ag05 Ag0E 57.04(6) . . ?
S00T Ag05 Cl0A 77.55(8) . . ?
Cl0A Ag05 Au03 97.41(6) . . ?
Cl0A Ag05 Ag06 71.14(5) . . ?
Cl0A Ag05 Ag08 97.66(6) . . ?
Cl0A Ag05 Ag0C 146.35(6) . . ?
Cl0A Ag05 Ag0E 86.48(6) . . ?
Au01 Ag06 Au02 56.803(16) . . ?
Au01 Ag06 Au03 57.971(16) . . ?
Au01 Ag06 Ag05 59.14(2) . . ?
Au01 Ag06 Ag07 57.646(19) . . ?
Au01 Ag06 Ag08 59.47(2) . . ?
Au01 Ag06 Ag0G 116.09(3) . . ?
Au02 Ag06 Ag07 57.812(19) . . ?
Au02 Ag06 Ag0G 73.76(2) . . ?
Au03 Ag06 Au02 105.43(2) . . ?
Au03 Ag06 Ag07 59.26(2) . . ?
Au03 Ag06 Ag0G 107.83(3) . . ?
Ag05 Ag06 Au02 106.96(2) . . ?
Ag05 Ag06 Au03 62.96(2) . . ?
Ag05 Ag06 Ag07 109.48(3) . . ?
Ag05 Ag06 Ag08 60.53(2) . . ?
Ag05 Ag06 Ag0G 170.75(3) . . ?
Ag08 Ag06 Au02 59.22(2) . . ?
Ag08 Ag06 Au03 110.16(2) . . ?
Ag08 Ag06 Ag07 107.20(3) . . ?
Ag08 Ag06 Ag0G 125.29(3) . . ?
Ag0G Ag06 Ag07 62.76(2) . . ?
S00K Ag06 Au01 156.55(6) . . ?
S00K Ag06 Au02 129.90(6) . . ?
S00K Ag06 Au03 100.71(6) . . ?
S00K Ag06 Ag05 122.97(6) . . ?
S00K Ag06 Ag07 104.55(6) . . ?
S00K Ag06 Ag08 143.81(6) . . ?
S00K Ag06 Ag0G 57.71(6) . . ?
Au01 Ag07 Au02 57.369(17) . . ?
Au01 Ag07 Au03 57.413(16) . . ?
Au01 Ag07 Ag06 57.155(19) . . ?
Au01 Ag07 Ag0A 57.91(2) . . ?
Au01 Ag07 Ag0D 57.67(2) . . ?
Au01 Ag07 Ag0G 111.19(3) . . ?
Au02 Ag07 Au03 106.17(2) . . ?
Au02 Ag07 Ag06 59.83(2) . . ?
Au02 Ag07 Ag0A 107.17(3) . . ?
Au02 Ag07 Ag0D 59.47(2) . . ?
Au02 Ag07 Ag0G 72.45(2) . . ?
Au03 Ag07 Ag06 58.16(2) . . ?
Au03 Ag07 Ag0A 59.62(2) . . ?
Au03 Ag07 Ag0D 107.03(2) . . ?
Au03 Ag07 Ag0G 103.24(3) . . ?
Ag06 Ag07 Ag0G 57.96(2) . . ?
Ag0A Ag07 Ag06 106.12(3) . . ?
Ag0A Ag07 Ag0G 162.47(3) . . ?
Ag0D Ag07 Ag06 106.84(3) . . ?
Ag0D Ag07 Ag0A 60.12(2) . . ?
Ag0D Ag07 Ag0G 128.33(3) . . ?
S00N Ag07 Au01 152.28(7) . . ?
S00N Ag07 Au02 121.70(6) . . ?
S00N Ag07 Au03 101.87(6) . . ?
S00N Ag07 Ag06 97.13(6) . . ?
S00N Ag07 Ag0A 131.09(6) . . ?
S00N Ag07 Ag0D 149.25(7) . . ?
S00N Ag07 Ag0G 51.70(6) . . ?
Au01 Ag08 Au02 57.267(17) . . ?
Au01 Ag08 Au04 55.990(16) . . ?
Au01 Ag08 Ag05 58.58(2) . . ?
Au01 Ag08 Ag06 58.596(19) . . ?
Au01 Ag08 Ag0B 59.00(2) . . ?
Au01 Ag08 Ag0F 118.73(3) . . ?
Au02 Ag08 Au04 105.20(2) . . ?
Au02 Ag08 Ag05 108.01(3) . . ?
Au02 Ag08 Ag06 61.38(2) . . ?
Au02 Ag08 Ag0B 61.20(2) . . ?
Au02 Ag08 Ag0F 117.43(3) . . ?
Ag05 Ag08 Au04 58.160(19) . . ?
Ag05 Ag08 Ag0B 107.44(3) . . ?
Ag05 Ag08 Ag0F 119.44(3) . . ?
Ag06 Ag08 Au04 105.38(2) . . ?
Ag06 Ag08 Ag05 59.72(2) . . ?
Ag06 Ag08 Ag0B 110.48(3) . . ?
Ag06 Ag08 Ag0F 177.33(3) . . ?
Ag0B Ag08 Au04 58.271(19) . . ?
Ag0B Ag08 Ag0F 67.13(2) . . ?
Ag0F Ag08 Au04 72.43(2) . . ?
S00P Ag08 Au01 159.31(7) . . ?
S00P Ag08 Au02 105.11(6) . . ?
S00P Ag08 Au04 128.43(6) . . ?
S00P Ag08 Ag05 142.11(7) . . ?
S00P Ag08 Ag06 125.68(6) . . ?
S00P Ag08 Ag0B 104.29(6) . . ?
S00P Ag08 Ag0F 56.71(6) . . ?
Au01 Ag09 Au04 57.749(17) . . ?
Au01 Ag09 Ag0A 57.375(19) . . ?
Au01 Ag09 Ag0B 59.59(2) . . ?
Au01 Ag09 Ag0C 57.150(19) . . ?
Au01 Ag09 Ag0D 57.97(2) . . ?
Au01 Ag09 Ag0H 112.72(3) . . ?
Au04 Ag09 Ag0A 106.33(3) . . ?
Au04 Ag09 Ag0B 60.17(2) . . ?
Au04 Ag09 Ag0C 60.01(2) . . ?
Au04 Ag09 Ag0D 107.60(3) . . ?
Au04 Ag09 Ag0H 168.17(3) . . ?
Ag0A Ag09 Ag0C 57.87(2) . . ?
Ag0B Ag09 Ag0A 108.86(3) . . ?
Ag0B Ag09 Ag0C 108.43(3) . . ?
Ag0B Ag09 Ag0D 61.09(2) . . ?
Ag0B Ag09 Ag0H 123.04(3) . . ?
Ag0D Ag09 Ag0A 59.77(2) . . ?
Ag0D Ag09 Ag0C 106.10(3) . . ?
Ag0D Ag09 Ag0H 68.57(3) . . ?
Ag0H Ag09 Ag0A 61.93(3) . . ?
Ag0H Ag09 Ag0C 109.57(3) . . ?
S00W Ag09 Au01 152.86(7) . . ?
S00W Ag09 Au04 138.28(7) . . ?
S00W Ag09 Ag0A 115.34(7) . . ?
S00W Ag09 Ag0B 105.74(7) . . ?
S00W Ag09 Ag0C 145.34(7) . . ?
S00W Ag09 Ag0D 95.23(7) . . ?
S00W Ag09 Ag0H 53.42(7) . . ?
Au01 Ag0A Au03 57.685(17) . . ?
Au01 Ag0A Ag07 58.59(2) . . ?
Au01 Ag0A Ag09 57.83(2) . . ?
Au01 Ag0A Ag0C 58.69(2) . . ?
Au01 Ag0A Ag0D 57.79(2) . . ?
Au01 Ag0A Ag0H 109.86(3) . . ?
Au03 Ag0A Ag07 59.79(2) . . ?
Au03 Ag0A Ag09 107.63(3) . . ?
Au03 Ag0A Ag0D 106.98(3) . . ?
Au03 Ag0A Ag0H 165.87(3) . . ?
Ag07 Ag0A Ag09 107.39(3) . . ?
Ag07 Ag0A Ag0D 59.89(2) . . ?
Ag07 Ag0A Ag0H 121.58(3) . . ?
Ag09 Ag0A Ag0H 58.25(2) . . ?
Ag0C Ag0A Au03 59.18(2) . . ?
Ag0C Ag0A Ag07 108.11(3) . . ?
Ag0C Ag0A Ag09 61.70(2) . . ?
Ag0C Ag0A Ag0D 108.45(3) . . ?
Ag0C Ag0A Ag0H 109.69(3) . . ?
Ag0D Ag0A Ag09 58.87(2) . . ?
Ag0D Ag0A Ag0H 66.75(3) . . ?
S016 Ag0A Au01 159.46(8) . . ?
S016 Ag0A Au03 139.50(8) . . ?
S016 Ag0A Ag07 134.98(8) . . ?
S016 Ag0A Ag09 101.72(8) . . ?
S016 Ag0A Ag0C 115.80(8) . . ?
S016 Ag0A Ag0D 111.95(8) . . ?
S016 Ag0A Ag0H 51.28(8) . . ?
Au01 Ag0B Au02 56.020(16) . . ?
Au01 Ag0B Au04 56.838(16) . . ?
Au01 Ag0B Ag08 58.170(19) . . ?
Au01 Ag0B Ag09 58.18(2) . . ?
Au01 Ag0B Ag0D 57.01(2) . . ?
Au01 Ag0B Ag0F 108.98(3) . . ?
Au02 Ag0B Ag0F 106.51(2) . . ?
Au04 Ag0B Au02 105.44(2) . . ?
Au04 Ag0B Ag08 61.52(2) . . ?
Au04 Ag0B Ag09 58.78(2) . . ?
Au04 Ag0B Ag0D 105.31(3) . . ?
Au04 Ag0B Ag0F 69.39(2) . . ?
Ag08 Ag0B Au02 58.260(19) . . ?
Ag08 Ag0B Ag0D 106.03(3) . . ?
Ag08 Ag0B Ag0F 56.88(2) . . ?
Ag09 Ag0B Au02 105.72(3) . . ?
Ag09 Ag0B Ag08 108.60(3) . . ?
Ag09 Ag0B Ag0D 59.52(2) . . ?
Ag09 Ag0B Ag0F 124.22(3) . . ?
Ag0D Ag0B Au02 58.24(2) . . ?
Ag0D Ag0B Ag0F 162.83(3) . . ?
S00M Ag0B Au01 149.34(6) . . ?
S00M Ag0B Au02 105.00(6) . . ?
S00M Ag0B Au04 116.69(6) . . ?
S00M Ag0B Ag08 91.76(6) . . ?
S00M Ag0B Ag09 148.87(6) . . ?
S00M Ag0B Ag0D 137.88(6) . . ?
S00M Ag0B Ag0F 49.18(6) . . ?
Au01 Ag0C Au03 58.014(16) . . ?
Au01 Ag0C Au04 56.689(16) . . ?
Au01 Ag0C Ag05 58.145(19) . . ?
Au01 Ag0C Ag09 57.284(19) . . ?
Au01 Ag0C Ag0A 58.36(2) . . ?
Au01 Ag0C Ag0E 110.19(3) . . ?
Au03 Ag0C Au04 106.90(2) . . ?
Au03 Ag0C Ag05 62.10(2) . . ?
Au03 Ag0C Ag09 107.59(3) . . ?
Au03 Ag0C Ag0A 60.42(2) . . ?
Au03 Ag0C Ag0E 71.15(2) . . ?
Au04 Ag0C Ag05 58.047(19) . . ?
Au04 Ag0C Ag09 56.950(19) . . ?
Au04 Ag0C Ag0E 104.62(3) . . ?
Ag05 Ag0C Ag09 105.00(3) . . ?
Ag05 Ag0C Ag0E 57.02(2) . . ?
Ag09 Ag0C Ag0E 160.94(3) . . ?
Ag0A Ag0C Au04 105.93(3) . . ?
Ag0A Ag0C Ag05 109.44(3) . . ?
Ag0A Ag0C Ag09 60.43(2) . . ?
Ag0A Ag0C Ag0E 128.17(3) . . ?
S00L Ag0C Au01 155.18(7) . . ?
S00L Ag0C Au03 116.37(6) . . ?
S00L Ag0C Au04 109.19(6) . . ?
S00L Ag0C Ag05 97.31(7) . . ?
S00L Ag0C Ag09 135.99(6) . . ?
S00L Ag0C Ag0A 143.54(7) . . ?
S00L Ag0C Ag0E 50.09(6) . . ?
Au01 Ag0D Au02 57.636(17) . . ?
Au01 Ag0D Ag07 58.75(2) . . ?
Au01 Ag0D Ag09 58.86(2) . . ?
Au01 Ag0D Ag0A 58.20(2) . . ?
Au01 Ag0D Ag0B 59.25(2) . . ?
Au01 Ag0D Ag0H 103.49(3) . . ?
Au02 Ag0D Ag07 59.25(2) . . ?
Au02 Ag0D Ag09 107.75(3) . . ?
Au02 Ag0D Ag0A 106.91(3) . . ?
Au02 Ag0D Ag0B 60.93(2) . . ?
Au02 Ag0D Ag0H 161.10(3) . . ?
Ag07 Ag0D Ag0A 60.00(2) . . ?
Ag07 Ag0D Ag0B 109.28(3) . . ?
Ag07 Ag0D Ag0H 113.87(3) . . ?
Ag09 Ag0D Ag07 109.47(3) . . ?
Ag09 Ag0D Ag0A 61.35(2) . . ?
Ag09 Ag0D Ag0B 59.40(2) . . ?
Ag09 Ag0D Ag0H 56.07(2) . . ?
Ag0A Ag0D Ag0B 108.77(3) . . ?
Ag0A Ag0D Ag0H 58.19(2) . . ?
Ag0B Ag0D Ag0H 110.39(3) . . ?
S011 Ag0D Au01 155.84(8) . . ?
S011 Ag0D Au02 144.57(7) . . ?
S011 Ag0D Ag07 118.11(7) . . ?
S011 Ag0D Ag09 105.91(7) . . ?
S011 Ag0D Ag0A 98.61(8) . . ?
S011 Ag0D Ag0B 132.40(7) . . ?
S011 Ag0D Ag0H 54.12(7) . . ?
Ag05 Ag0E Ag0C 57.11(2) . . ?
S00L Ag0E Ag05 96.73(6) . . ?
S00L Ag0E Ag0C 49.29(6) . . ?
S00L Ag0E S00T 95.24(8) . . ?
S00T Ag0E Ag05 52.20(5) . . ?
S00T Ag0E Ag0C 91.24(6) . . ?
P012 Ag0E Ag05 109.21(8) . . ?
P012 Ag0E Ag0C 132.59(7) . . ?
P012 Ag0E S00L 147.30(10) . . ?
P012 Ag0E S00T 116.23(10) . . ?
Ag08 Ag0F Ag0B 55.99(2) . . ?
S00M Ag0F Ag08 90.53(6) . . ?
S00M Ag0F Ag0B 48.49(6) . . ?
S00M Ag0F S00P 90.62(8) . . ?
S00P Ag0F Ag08 52.01(6) . . ?
S00P Ag0F Ag0B 92.64(6) . . ?
P00U Ag0F Ag08 117.76(6) . . ?
P00U Ag0F Ag0B 130.80(7) . . ?
P00U Ag0F S00M 145.10(8) . . ?
P00U Ag0F S00P 122.40(9) . . ?
Ag06 Ag0G Ag07 59.28(2) . . ?
S00K Ag0G Ag06 51.47(5) . . ?
S00K Ag0G Ag07 97.21(5) . . ?
S00N Ag0G Ag06 97.36(6) . . ?
S00N Ag0G Ag07 50.60(5) . . ?
S00N Ag0G S00K 99.62(8) . . ?
P00V Ag0G Ag06 114.59(7) . . ?
P00V Ag0G Ag07 130.56(7) . . ?
P00V Ag0G S00K 116.07(9) . . ?
P00V Ag0G S00N 141.98(9) . . ?
Ag09 Ag0H Ag0A 59.83(2) . . ?
Ag09 Ag0H Ag0D 55.37(2) . . ?
Ag0A Ag0H Ag0D 55.06(2) . . ?
S00W Ag0H Ag09 54.21(6) . . ?
S00W Ag0H Ag0A 114.03(7) . . ?
S00W Ag0H Ag0D 86.75(7) . . ?
S00W Ag0H S011 99.12(10) . . ?
S011 Ag0H Ag09 98.48(7) . . ?
S011 Ag0H Ag0A 90.35(6) . . ?
S011 Ag0H Ag0D 46.80(6) . . ?
S016 Ag0H Ag09 104.26(8) . . ?
S016 Ag0H Ag0A 52.64(7) . . ?
S016 Ag0H Ag0D 102.50(8) . . ?
S016 Ag0H S00W 145.64(11) . . ?
S016 Ag0H S011 111.40(11) . . ?
Ag06 S00K Ag0G 70.82(6) . . ?
C01H S00K Ag06 109.4(3) . . ?
C01H S00K Ag0G 118.1(3) . . ?
Ag0C S00L Ag0E 80.62(8) . . ?
C01S S00L Ag0C 115.3(3) . . ?
C01S S00L Ag0E 107.4(3) . . ?
Ag0B S00M Ag0F 82.33(7) . . ?
C02K S00M Ag0B 116.7(4) . . ?
C02K S00M Ag0F 103.5(3) . . ?
Ag07 S00N Ag0G 77.69(7) . . ?
C02E S00N Ag07 114.3(4) . . ?
C02E S00N Ag0G 105.2(3) . . ?
C01N P00O Au02 115.3(3) . . ?
C01N P00O C028 101.2(5) . . ?
C01O P00O Au02 114.3(4) . . ?
C01O P00O C01N 105.8(5) . . ?
C01O P00O C028 102.7(5) . . ?
C028 P00O Au02 116.0(3) . . ?
Ag08 S00P Ag0F 71.28(6) . . ?
C027 S00P Ag08 106.3(3) . . ?
C027 S00P Ag0F 117.4(4) . . ?
C01I P00R Au03 120.0(3) . . ?
C01I P00R C02F 101.9(5) . . ?
C02F P00R Au03 110.3(3) . . ?
C02H P00R Au03 114.9(3) . . ?
C02H P00R C01I 100.9(4) . . ?
C02H P00R C02F 107.5(5) . . ?
C01L P00S Au04 114.1(3) . . ?
C01L P00S C01M 106.7(4) . . ?
C01L P00S C02J 101.0(5) . . ?
C01M P00S Au04 114.4(3) . . ?
C01M P00S C02J 103.3(5) . . ?
C02J P00S Au04 115.8(3) . . ?
Ag05 S00T Ag0E 70.76(7) . . ?
C02V S00T Ag05 107.4(3) . . ?
C02V S00T Ag0E 117.7(4) . . ?
C01M P00U Ag0F 116.3(3) . . ?
C01P P00U Ag0F 116.6(3) . . ?
C01P P00U C01M 102.8(4) . . ?
C01R P00U Ag0F 111.6(4) . . ?
C01R P00U C01M 104.6(5) . . ?
C01R P00U C01P 103.5(5) . . ?
C01N P00V Ag0G 116.7(3) . . ?
C026 P00V Ag0G 111.2(4) . . ?
C026 P00V C01N 103.5(5) . . ?
C026 P00V C02I 104.6(5) . . ?
C02I P00V Ag0G 117.4(4) . . ?
C02I P00V C01N 101.8(5) . . ?
Ag0H S00W Ag09 72.37(7) . . ?
C01X S00W Ag09 109.1(4) . . ?
C01X S00W Ag0H 119.4(4) . . ?
Ag0D S011 Ag0H 79.07(8) . . ?
C029 S011 Ag0D 109.2(4) . . ?
C029 S011 Ag0H 97.2(4) . . ?
C02D P012 Ag0E 113.8(4) . . ?
C02D P012 C02F 103.6(5) . . ?
C02F P012 Ag0E 116.3(3) . . ?
C04B P012 Ag0E 116.5(3) . . ?
C04B P012 C02D 101.3(5) . . ?
C04B P012 C02F 103.5(4) . . ?
Ag0H S016 Ag0A 76.08(9) . . ?
C16 S016 Ag0A 110.4(3) . . ?
C16 S016 Ag0H 99.0(3) . . ?
C01W C01H S00K 125.2(8) . . ?
C01W C01H C031 116.8(10) . . ?
C031 C01H S00K 118.0(8) . . ?
C021 C01I P00R 118.7(8) . . ?
C03P C01I P00R 122.3(8) . . ?
C03P C01I C021 119.0(10) . . ?
C01V C01L P00S 120.4(8) . . ?
C01Y C01L P00S 120.9(7) . . ?
C01Y C01L C01V 118.2(9) . . ?
P00S C01M P00U 113.7(5) . . ?
P00S C01M H01A 108.8 . . ?
P00S C01M H01B 108.8 . . ?
P00U C01M H01A 108.8 . . ?
P00U C01M H01B 108.8 . . ?
H01A C01M H01B 107.7 . . ?
P00O C01N P00V 114.6(5) . . ?
P00O C01N H01C 108.6 . . ?
P00O C01N H01D 108.6 . . ?
P00V C01N H01C 108.6 . . ?
P00V C01N H01D 108.6 . . ?
H01C C01N H01D 107.6 . . ?
C01Z C01O P00O 119.8(8) . . ?
C02P C01O P00O 122.3(9) . . ?
C02P C01O C01Z 117.9(11) . . ?
C01Q C01P P00U 121.1(8) . . ?
C02N C01P P00U 119.2(8) . . ?
C02N C01P C01Q 119.6(10) . . ?
C01P C01Q H01Q 119.9 . . ?
C032 C01Q C01P 120.2(11) . . ?
C032 C01Q H01Q 119.9 . . ?
C023 C01R P00U 125.2(9) . . ?
C03K C01R P00U 117.6(8) . . ?
C03K C01R C023 117.1(10) . . ?
C020 C01S S00L 125.5(8) . . ?
C03L C01S S00L 120.5(8) . . ?
C03L C01S C020 113.8(9) . . ?
C02J C01U H01U 120.6 . . ?
C03C C01U H01U 120.6 . . ?
C03C C01U C02J 118.8(12) . . ?
C01L C01V H01V 120.1 . . ?
C02Q C01V C01L 119.8(10) . . ?
C02Q C01V H01V 120.1 . . ?
C01H C01W Cl00 122.3(8) . . ?
C01H C01W C057 121.4(9) . . ?
C057 C01W Cl00 116.2(8) . . ?
C02R C01X S00W 127.2(9) . . ?
C02R C01X C02Y 112.9(10) . . ?
C02Y C01X S00W 119.7(9) . . ?
C01L C01Y H01Y 118.8 . . ?
C02X C01Y C01L 122.3(10) . . ?
C02X C01Y H01Y 118.8 . . ?
C01O C01Z H01Z 119.8 . . ?
C04M C01Z C01O 120.3(11) . . ?
C04M C01Z H01Z 119.8 . . ?
C01S C020 Cl01 121.0(8) . . ?
C03F C020 Cl01 117.0(9) . . ?
C03F C020 C01S 122.1(10) . . ?
C01I C021 H021 120.2 . . ?
C01I C021 C035 119.6(11) . . ?
C035 C021 H021 120.2 . . ?
C029 C022 Cl4 120.1(9) . . ?
C049 C022 Cl4 119.5(10) . . ?
C049 C022 C029 120.4(11) . . ?
C01R C023 H023 119.5 . . ?
C03W C023 C01R 121.0(11) . . ?
C03W C023 H023 119.5 . . ?
C029 C024 Cl15 118.4(10) . . ?
C03S C024 Cl15 116.5(10) . . ?
C03S C024 C029 125.0(13) . . ?
C035 C025 H025 120.3 . . ?
C03V C025 H025 120.3 . . ?
C03V C025 C035 119.4(11) . . ?
C03B C026 P00V 116.8(10) . . ?
C03N C026 P00V 125.0(10) . . ?
C03N C026 C03B 118.2(12) . . ?
C02C C027 S00P 126.3(8) . . ?
C02C C027 C02T 112.7(10) . . ?
C02T C027 S00P 121.0(9) . . ?
C03H C028 P00O 119.8(8) . . ?
C04O C028 P00O 120.6(9) . . ?
C04O C028 C03H 119.5(11) . . ?
C022 C029 S011 124.4(9) . . ?
C024 C029 S011 121.1(10) . . ?
C024 C029 C022 114.4(11) . . ?
C02E C02A Cl8 121.1(8) . . ?
C044 C02A Cl8 115.3(10) . . ?
C044 C02A C02E 123.6(11) . . ?
C02K C02B Cl5 119.9(9) . . ?
C03Y C02B Cl5 117.2(11) . . ?
C03Y C02B C02K 122.9(12) . . ?
C027 C02C Cl1 119.2(8) . . ?
C043 C02C Cl1 116.6(9) . . ?
C043 C02C C027 123.9(10) . . ?
C03D C02D P012 123.6(10) . . ?
C04H C02D P012 118.6(10) . . ?
C04H C02D C03D 117.8(12) . . ?
C02A C02E S00N 125.3(8) . . ?
C04J C02E S00N 119.8(9) . . ?
C04J C02E C02A 114.8(10) . . ?
P00R C02F H02A 108.5 . . ?
P00R C02F H02B 108.5 . . ?
P012 C02F P00R 115.2(6) . . ?
P012 C02F H02A 108.5 . . ?
P012 C02F H02B 108.5 . . ?
H02A C02F H02B 107.5 . . ?
C02I C02G H02G 120.1 . . ?
C02I C02G C03I 119.7(11) . . ?
C03I C02G H02G 120.1 . . ?
C04R C02H P00R 120.8(5) . . ?
C04R C02H C033 120.0 . . ?
C033 C02H P00R 119.0(5) . . ?
C02H C04R H04R 120.0 . . ?
C02H C04R C0AA 120.0 . . ?
C0AA C04R H04R 120.0 . . ?
C04R C0AA H0AA 120.0 . . ?
C04R C0AA C6 120.0 . . ?
C6 C0AA H0AA 120.0 . . ?
C0AA C6 H6 120.0 . . ?
C7 C6 C0AA 120.0 . . ?
C7 C6 H6 120.0 . . ?
C6 C7 H7 120.0 . . ?
C6 C7 C033 120.0 . . ?
C033 C7 H7 120.0 . . ?
C02H C033 H033 120.0 . . ?
C7 C033 C02H 120.0 . . ?
C7 C033 H033 120.0 . . ?
C02G C02I P00V 119.2(8) . . ?
C02G C02I C034 118.6(10) . . ?
C034 C02I P00V 122.1(9) . . ?
C01U C02J P00S 121.5(9) . . ?
C05A C02J P00S 120.0(9) . . ?
C05A C02J C01U 118.5(10) . . ?
C02B C02K S00M 126.1(9) . . ?
C02B C02K C030 115.1(10) . . ?
C030 C02K S00M 118.8(9) . . ?
C03Q C02L H02L 119.7 . . ?
C03Q C02L C048 120.7(11) . . ?
C048 C02L H02L 119.7 . . ?
C032 C02M H02M 120.3 . . ?
C03T C02M H02M 120.3 . . ?
C03T C02M C032 119.4(11) . . ?
C01P C02N H02N 119.2 . . ?
C01P C02N C03T 121.6(11) . . ?
C03T C02N H02N 119.2 . . ?
C02V C02O Cl0A 118.6(8) . . ?
C04V C02O C02V 125.7(10) . . ?
C04V C02O Cl0A 115.5(8) . . ?
C01O C02P H02P 119.7 . . ?
C036 C02P C01O 120.5(12) . . ?
C036 C02P H02P 119.7 . . ?
C01V C02Q H02Q 119.9 . . ?
C03E C02Q C01V 120.2(10) . . ?
C03E C02Q H02Q 119.9 . . ?
C01X C02R Cl12 120.2(9) . . ?
C037 C02R Cl12 113.9(10) . . ?
C037 C02R C01X 125.7(12) . . ?
C02U C02S H02S 120.4 . . ?
C02U C02S C043 119.3(12) . . ?
C043 C02S H02S 120.4 . . ?
C027 C02T Cl14 118.8(9) . . ?
C02U C02T Cl14 117.3(9) . . ?
C02U C02T C027 123.9(11) . . ?
C02S C02U C02T 120.7(11) . . ?
C02S C02U H02U 119.7 . . ?
C02T C02U H02U 119.7 . . ?
C02O C02V S00T 128.9(8) . . ?
C02O C02V C048 112.0(10) . . ?
C048 C02V S00T 119.1(8) . . ?
C01Y C02X H02X 121.0 . . ?
C01Y C02X C03E 118.1(11) . . ?
C03E C02X H02X 121.0 . . ?
C01X C02Y Cl10 119.1(8) . . ?
C040 C02Y Cl10 114.2(10) . . ?
C040 C02Y C01X 126.7(12) . . ?
C04G C02Z H02Z 119.0 . . ?
C04G C02Z C04J 121.9(11) . . ?
C04J C02Z H02Z 119.0 . . ?
C02K C030 Cl13 120.6(9) . . ?
C05C C030 Cl13 116.6(10) . . ?
C05C C030 C02K 122.7(12) . . ?
C01H C031 Cl3 120.8(9) . . ?
C01H C031 C05M 121.3(10) . . ?
C05M C031 Cl3 117.9(8) . . ?
C01Q C032 C02M 119.5(11) . . ?
C01Q C032 H032 120.2 . . ?
C02M C032 H032 120.2 . . ?
C02I C034 H034 119.8 . . ?
C03O C034 C02I 120.4(11) . . ?
C03O C034 H034 119.8 . . ?
C021 C035 H035 119.7 . . ?
C025 C035 C021 120.6(11) . . ?
C025 C035 H035 119.7 . . ?
C02P C036 H036 120.0 . . ?
C04W C036 C02P 120.0(12) . . ?
C04W C036 H036 120.0 . . ?
C02R C037 H037 120.8 . . ?
C02R C037 C046 118.4(13) . . ?
C046 C037 H037 120.8 . . ?
C03I C038 H038 120.0 . . ?
C03I C038 C03O 120.1(11) . . ?
C03O C038 H038 120.0 . . ?
C03F C039 H039 121.0 . . ?
C03F C039 C04T 117.9(12) . . ?
C04T C039 H039 121.0 . . ?
C026 C03B H03B 118.6 . . ?
C04Z C03B C026 122.9(13) . . ?
C04Z C03B H03B 118.6 . . ?
C01U C03C H03C 119.5 . . ?
C04E C03C C01U 120.9(13) . . ?
C04E C03C H03C 119.5 . . ?
C02D C03D H03D 119.0 . . ?
C02D C03D C04N 121.9(12) . . ?
C04N C03D H03D 119.0 . . ?
C02Q C03E C02X 121.3(11) . . ?
C02Q C03E H03E 119.3 . . ?
C02X C03E H03E 119.3 . . ?
C020 C03F H03F 118.9 . . ?
C039 C03F C020 122.1(12) . . ?
C039 C03F H03F 118.9 . . ?
C028 C03H H03H 119.7 . . ?
C04P C03H C028 120.6(11) . . ?
C04P C03H H03H 119.7 . . ?
C02G C03I H03I 119.7 . . ?
C038 C03I C02G 120.5(12) . . ?
C038 C03I H03I 119.7 . . ?
C04F C03J H03J 119.7 . . ?
C04F C03J C04H 120.6(13) . . ?
C04H C03J H03J 119.7 . . ?
C01R C03K H03K 119.7 . . ?
C01R C03K C04C 120.6(11) . . ?
C04C C03K H03K 119.7 . . ?
C01S C03L Cl9 120.0(8) . . ?
C04T C03L Cl9 116.3(9) . . ?
C04T C03L C01S 123.7(11) . . ?
C026 C03N H03N 120.3 . . ?
C026 C03N C04Y 119.4(13) . . ?
C04Y C03N H03N 120.3 . . ?
C034 C03O C038 120.7(11) . . ?
C034 C03O H03O 119.7 . . ?
C038 C03O H03O 119.7 . . ?
C01I C03P H03P 119.0 . . ?
C01I C03P C03V 122.0(11) . . ?
C03V C03P H03P 119.0 . . ?
C02L C03Q H03Q 119.5 . . ?
C04V C03Q C02L 121.0(12) . . ?
C04V C03Q H03Q 119.5 . . ?
C024 C03S H03S 121.1 . . ?
C024 C03S C03X 117.9(13) . . ?
C03X C03S H03S 121.1 . . ?
C02M C03T C02N 119.6(11) . . ?
C02M C03T H03T 120.2 . . ?
C02N C03T H03T 120.2 . . ?
C025 C03V C03P 119.4(11) . . ?
C025 C03V H03V 120.3 . . ?
C03P C03V H03V 120.3 . . ?
C023 C03W H03W 119.7 . . ?
C023 C03W C041 120.5(12) . . ?
C041 C03W H03W 119.7 . . ?
C03S C03X H03X 119.8 . . ?
C049 C03X C03S 120.5(13) . . ?
C049 C03X H03X 119.8 . . ?
C02B C03Y H03Y 119.2 . . ?
C04L C03Y C02B 121.7(14) . . ?
C04L C03Y H03Y 119.2 . . ?
C02Y C040 H040 121.9 . . ?
C02Y C040 C046 116.3(12) . . ?
C046 C040 H040 121.9 . . ?
C03W C041 H041 119.9 . . ?
C04C C041 C03W 120.2(12) . . ?
C04C C041 H041 119.9 . . ?
C02C C043 C02S 119.5(12) . . ?
C02C C043 H043 120.3 . . ?
C02S C043 H043 120.3 . . ?
C02A C044 H044 120.1 . . ?
C02A C044 C04G 119.9(13) . . ?
C04G C044 H044 120.1 . . ?
C037 C046 C040 119.6(12) . . ?
C037 C046 H046 120.2 . . ?
C040 C046 H046 120.2 . . ?
C02L C048 Cl7 117.9(9) . . ?
C02L C048 C02V 122.1(10) . . ?
C02V C048 Cl7 120.0(8) . . ?
C022 C049 H049 119.1 . . ?
C03X C049 C022 121.8(13) . . ?
C03X C049 H049 119.1 . . ?
C04I C04B P012 120.9(5) . . ?
C04I C04B C051 120.0 . . ?
C051 C04B P012 119.1(5) . . ?
C04B C04I H04I 120.0 . . ?
C04B C04I C2 120.0 . . ?
C2 C04I H04I 120.0 . . ?
C04I C2 H2 120.0 . . ?
C12 C2 C04I 120.0 . . ?
C12 C2 H2 120.0 . . ?
C2 C12 H12 120.0 . . ?
C2 C12 C9 120.0 . . ?
C9 C12 H12 120.0 . . ?
C12 C9 H9 120.0 . . ?
C12 C9 C051 120.0 . . ?
C051 C9 H9 120.0 . . ?
C04B C051 H051 120.0 . . ?
C9 C051 C04B 120.0 . . ?
C9 C051 H051 120.0 . . ?
C03K C04C H04C 119.8 . . ?
C041 C04C C03K 120.4(12) . . ?
C041 C04C H04C 119.8 . . ?
C04P C04D H04D 119.4 . . ?
C04X C04D H04D 119.4 . . ?
C04X C04D C04P 121.2(12) . . ?
C03C C04E H04E 119.5 . . ?
C03C C04E C055 121.0(13) . . ?
C055 C04E H04E 119.5 . . ?
C03J C04F H04F 119.4 . . ?
C03J C04F C04N 121.3(14) . . ?
C04N C04F H04F 119.4 . . ?
C02Z C04G C044 118.2(12) . . ?
C02Z C04G H04G 120.9 . . ?
C044 C04G H04G 120.9 . . ?
C02D C04H C03J 120.7(13) . . ?
C02D C04H H04H 119.7 . . ?
C03J C04H H04H 119.7 . . ?
C02E C04J Cl6 120.4(9) . . ?
C02E C04J C02Z 121.6(11) . . ?
C02Z C04J Cl6 117.9(9) . . ?
C04Y C04K H04K 118.4 . . ?
C04Y C04K C04Z 123.2(15) . . ?
C04Z C04K H04K 118.4 . . ?
C03Y C04L H04L 119.9 . . ?
C03Y C04L C05C 120.2(12) . . ?
C05C C04L H04L 119.9 . . ?
C01Z C04M H04M 120.0 . . ?
C04W C04M C01Z 120.0(13) . . ?
C04W C04M H04M 120.0 . . ?
C03D C04N H04N 121.2 . . ?
C04F C04N C03D 117.5(13) . . ?
C04F C04N H04N 121.2 . . ?
C028 C04O H04O 119.0 . . ?
C028 C04O C04X 122.0(13) . . ?
C04X C04O H04O 119.0 . . ?
C03H C04P C04D 119.3(12) . . ?
C03H C04P H04P 120.3 . . ?
C04D C04P H04P 120.3 . . ?
C039 C04T H04T 119.9 . . ?
C03L C04T C039 120.3(12) . . ?
C03L C04T H04T 119.9 . . ?
C02O C04V H04V 120.8 . . ?
C03Q C04V C02O 118.4(11) . . ?
C03Q C04V H04V 120.8 . . ?
C036 C04W H04W 119.4 . . ?
C04M C04W C036 121.1(12) . . ?
C04M C04W H04W 119.4 . . ?
C04D C04X H04X 121.3 . . ?
C04O C04X C04D 117.4(13) . . ?
C04O C04X H04X 121.3 . . ?
C03N C04Y H04Y 120.3 . . ?
C04K C04Y C03N 119.4(15) . . ?
C04K C04Y H04Y 120.3 . . ?
C03B C04Z H04Z 121.6 . . ?
C04K C04Z C03B 116.9(14) . . ?
C04K C04Z H04Z 121.6 . . ?
C04E C055 H055 119.7 . . ?
C04E C055 C05A 120.6(14) . . ?
C05A C055 H055 119.7 . . ?
C01W C057 H057 120.0 . . ?
C1 C057 C01W 120.0(11) . . ?
C1 C057 H057 120.0 . . ?
C02J C05A C055 120.1(13) . . ?
C02J C05A H05A 120.0 . . ?
C055 C05A H05A 120.0 . . ?
C030 C05C C04L 117.3(12) . . ?
C030 C05C H05C 121.3 . . ?
C04L C05C H05C 121.3 . . ?
C031 C05M H05M 119.5 . . ?
C1 C05M C031 121.1(11) . . ?
C1 C05M H05M 119.5 . . ?
C057 C1 H1 120.3 . . ?
C05M C1 C057 119.4(12) . . ?
C05M C1 H1 120.3 . . ?
C02O Cl0A Ag05 101.5(4) . . ?
C03G C16 S016 121.2(5) . . ?
C03G C16 C3 120.0 . . ?
C3 C16 S016 118.8(5) . . ?
C16 C03G Cl11 121.7(5) . . ?
C052 C03G Cl11 118.2(5) . . ?
C052 C03G C16 120.0 . . ?
C03G C052 H052 120.0 . . ?
C03G C052 C059 120.0 . . ?
C059 C052 H052 120.0 . . ?
C052 C059 H059 120.0 . . ?
C052 C059 C056 120.0 . . ?
C056 C059 H059 120.0 . . ?
C059 C056 H056 120.0 . . ?
C059 C056 C3 120.0 . . ?
C3 C056 H056 120.0 . . ?
C16 C3 Cl16 123.2(5) . . ?
C056 C3 Cl16 116.6(5) . . ?
C056 C3 C16 120.0 . . ?

loop_
_geom_bond_atom_site_label_1
_geom_bond_atom_site_label_2
_geom_bond_distance
_geom_bond_site_symmetry_2
_geom_bond_publ_flag
Au01 Au02 2.7188(5) . ?
Au01 Au03 2.7403(5) . ?
Au01 Au04 2.7165(5) . ?
Au01 Ag05 2.7898(8) . ?
Au01 Ag06 2.7789(7) . ?
Au01 Ag07 2.7942(7) . ?
Au01 Ag08 2.8044(8) . ?
Au01 Ag09 2.7879(7) . ?
Au01 Ag0A 2.7738(8) . ?
Au01 Ag0B 2.8294(7) . ?
Au01 Ag0C 2.7837(7) . ?
Au01 Ag0D 2.7615(8) . ?
Au02 Ag06 2.9303(8) . ?
Au02 Ag07 2.8685(8) . ?
Au02 Ag08 2.8680(8) . ?
Au02 Ag0B 2.9551(8) . ?
Au02 Ag0D 2.8750(8) . ?
Au02 P00O 2.311(2) . ?
Au03 Ag05 3.0004(8) . ?
Au03 Ag06 2.8734(8) . ?
Au03 Ag07 2.9071(8) . ?
Au03 Ag0A 2.9019(8) . ?
Au03 Ag0C 2.8655(7) . ?
Au03 P00R 2.324(2) . ?
Au04 Ag05 2.8535(7) . ?
Au04 Ag08 2.9740(7) . ?
Au04 Ag09 2.8369(8) . ?
Au04 Ag0B 2.8779(8) . ?
Au04 Ag0C 2.9315(8) . ?
Au04 P00S 2.301(2) . ?
Ag05 Ag06 2.8719(9) . ?
Ag05 Ag08 2.8953(9) . ?
Ag05 Ag0C 2.9499(10) . ?
Ag05 Ag0E 2.9468(10) . ?
Ag05 S00T 2.466(2) . ?
Ag05 Cl0A 2.858(3) . ?
Ag06 Ag07 3.0026(10) . ?
Ag06 Ag08 2.8731(9) . ?
Ag06 Ag0G 2.9606(9) . ?
Ag06 S00K 2.452(2) . ?
Ag07 Ag0A 2.9303(9) . ?
Ag07 Ag0D 2.9269(9) . ?
Ag07 Ag0G 3.1055(10) . ?
Ag07 S00N 2.456(2) . ?
Ag08 Ag0B 2.9365(9) . ?
Ag08 Ag0F 2.9670(9) . ?
Ag08 S00P 2.469(2) . ?
Ag09 Ag0A 2.9798(10) . ?
Ag09 Ag0B 2.9030(10) . ?
Ag09 Ag0C 3.0167(9) . ?
Ag09 Ag0D 2.9066(9) . ?
Ag09 Ag0H 2.9309(11) . ?
Ag09 S00W 2.495(3) . ?
Ag0A Ag0C 2.9014(10) . ?
Ag0A Ag0D 2.9338(10) . ?
Ag0A Ag0H 3.0413(11) . ?
Ag0A S016 2.490(3) . ?
Ag0B Ag0D 2.9523(10) . ?
Ag0B Ag0F 3.2641(10) . ?
Ag0B S00M 2.466(2) . ?
Ag0C Ag0E 3.2062(10) . ?
Ag0C S00L 2.463(3) . ?
Ag0D Ag0H 3.2883(12) . ?
Ag0D S011 2.441(3) . ?
Ag0E S00L 2.493(3) . ?
Ag0E S00T 2.619(2) . ?
Ag0E P012 2.405(3) . ?
Ag0F S00M 2.492(3) . ?
Ag0F S00P 2.619(2) . ?
Ag0F P00U 2.393(3) . ?
Ag0G S00K 2.650(2) . ?
Ag0G S00N 2.495(3) . ?
Ag0G P00V 2.404(3) . ?
Ag0H S00W 2.469(3) . ?
Ag0H S011 2.714(3) . ?
Ag0H S016 2.445(3) . ?
Cl00 C01W 1.718(9) . ?
Cl1 C02C 1.739(10) . ?
S00K C01H 1.775(10) . ?
S00L C01S 1.749(10) . ?
S00M C02K 1.757(10) . ?
S00N C02E 1.752(11) . ?
P00O C01N 1.829(10) . ?
P00O C01O 1.793(11) . ?
P00O C028 1.841(10) . ?
S00P C027 1.743(11) . ?
P00R C01I 1.836(9) . ?
P00R C02F 1.841(10) . ?
P00R C02H 1.813(6) . ?
P00S C01L 1.801(10) . ?
P00S C01M 1.823(10) . ?
P00S C02J 1.825(10) . ?
S00T C02V 1.738(10) . ?
P00U C01M 1.845(9) . ?
P00U C01P 1.819(10) . ?
P00U C01R 1.801(11) . ?
P00V C01N 1.857(9) . ?
P00V C026 1.795(12) . ?
P00V C02I 1.822(11) . ?
S00W C01X 1.744(10) . ?
Cl3 C031 1.742(11) . ?
Cl4 C022 1.706(12) . ?
Cl5 C02B 1.734(13) . ?
Cl01 C020 1.717(11) . ?
S011 C029 1.730(12) . ?
P012 C02D 1.814(13) . ?
P012 C02F 1.818(10) . ?
P012 C04B 1.808(7) . ?
Cl6 C04J 1.713(12) . ?
Cl7 C048 1.720(11) . ?
Cl8 C02A 1.744(12) . ?
S016 C16 1.778(6) . ?
Cl9 C03L 1.730(11) . ?
Cl10 C02Y 1.754(12) . ?
Cl11 C03G 1.737(7) . ?
Cl12 C02R 1.745(12) . ?
Cl13 C030 1.733(13) . ?
Cl14 C02T 1.747(12) . ?
Cl15 C024 1.726(14) . ?
Cl16 C3 1.699(7) . ?
C01H C01W 1.374(14) . ?
C01H C031 1.396(14) . ?
C01I C021 1.369(14) . ?
C01I C03P 1.357(15) . ?
C01L C01V 1.393(14) . ?
C01L C01Y 1.386(14) . ?
C01M H01A 0.9700 . ?
C01M H01B 0.9700 . ?
C01N H01C 0.9700 . ?
C01N H01D 0.9700 . ?
C01O C01Z 1.406(16) . ?
C01O C02P 1.381(15) . ?
C01P C01Q 1.393(14) . ?
C01P C02N 1.350(15) . ?
C01Q H01Q 0.9300 . ?
C01Q C032 1.387(15) . ?
C01R C023 1.414(15) . ?
C01R C03K 1.382(15) . ?
C01S C020 1.406(14) . ?
C01S C03L 1.397(15) . ?
C01U H01U 0.9300 . ?
C01U C02J 1.412(15) . ?
C01U C03C 1.388(15) . ?
C01V H01V 0.9300 . ?
C01V C02Q 1.393(15) . ?
C01W C057 1.409(14) . ?
C01X C02R 1.387(16) . ?
C01X C02Y 1.408(15) . ?
C01Y H01Y 0.9300 . ?
C01Y C02X 1.373(14) . ?
C01Z H01Z 0.9300 . ?
C01Z C04M 1.376(16) . ?
C020 C03F 1.402(15) . ?
C021 H021 0.9300 . ?
C021 C035 1.382(14) . ?
C022 C029 1.435(17) . ?
C022 C049 1.402(16) . ?
C023 H023 0.9300 . ?
C023 C03W 1.360(16) . ?
C024 C029 1.418(17) . ?
C024 C03S 1.376(17) . ?
C025 H025 0.9300 . ?
C025 C035 1.379(17) . ?
C025 C03V 1.361(16) . ?
C026 C03B 1.392(16) . ?
C026 C03N 1.383(18) . ?
C027 C02C 1.404(15) . ?
C027 C02T 1.421(15) . ?
C028 C03H 1.381(15) . ?
C028 C04O 1.369(16) . ?
C02A C02E 1.411(16) . ?
C02A C044 1.385(16) . ?
C02B C02K 1.400(16) . ?
C02B C03Y 1.349(16) . ?
C02C C043 1.382(15) . ?
C02D C03D 1.401(18) . ?
C02D C04H 1.363(16) . ?
C02E C04J 1.390(14) . ?
C02F H02A 0.9700 . ?
C02F H02B 0.9700 . ?
C02G H02G 0.9300 . ?
C02G C02I 1.398(15) . ?
C02G C03I 1.399(15) . ?
C02H C04R 1.3900 . ?
C02H C033 1.3900 . ?
C04R H04R 0.9300 . ?
C04R C0AA 1.3900 . ?
C0AA H0AA 0.9300 . ?
C0AA C6 1.3900 . ?
C6 H6 0.9300 . ?
C6 C7 1.3900 . ?
C7 H7 0.9300 . ?
C7 C033 1.3900 . ?
C033 H033 0.9300 . ?
C02I C034 1.400(15) . ?
C02J C05A 1.376(16) . ?
C02K C030 1.414(15) . ?
C02L H02L 0.9300 . ?
C02L C03Q 1.350(16) . ?
C02L C048 1.408(16) . ?
C02M H02M 0.9300 . ?
C02M C032 1.409(17) . ?
C02M C03T 1.377(16) . ?
C02N H02N 0.9300 . ?
C02N C03T 1.393(15) . ?
C02O C02V 1.407(14) . ?
C02O C04V 1.392(15) . ?
C02O Cl0A 1.763(11) . ?
C02P H02P 0.9300 . ?
C02P C036 1.379(16) . ?
C02Q H02Q 0.9300 . ?
C02Q C03E 1.357(16) . ?
C02R C037 1.379(16) . ?
C02S H02S 0.9300 . ?
C02S C02U 1.355(17) . ?
C02S C043 1.385(16) . ?
C02T C02U 1.364(17) . ?
C02U H02U 0.9300 . ?
C02V C048 1.431(14) . ?
C02X H02X 0.9300 . ?
C02X C03E 1.389(15) . ?
C02Y C040 1.378(16) . ?
C02Z H02Z 0.9300 . ?
C02Z C04G 1.361(18) . ?
C02Z C04J 1.407(15) . ?
C030 C05C 1.401(16) . ?
C031 C05M 1.407(16) . ?
C032 H032 0.9300 . ?
C034 H034 0.9300 . ?
C034 C03O 1.360(15) . ?
C035 H035 0.9300 . ?
C036 H036 0.9300 . ?
C036 C04W 1.358(18) . ?
C037 H037 0.9300 . ?
C037 C046 1.405(18) . ?
C038 H038 0.9300 . ?
C038 C03I 1.350(16) . ?
C038 C03O 1.391(17) . ?
C039 H039 0.9300 . ?
C039 C03F 1.333(17) . ?
C039 C04T 1.398(17) . ?
C03B H03B 0.9300 . ?
C03B C04Z 1.382(19) . ?
C03C H03C 0.9300 . ?
C03C C04E 1.335(19) . ?
C03D H03D 0.9300 . ?
C03D C04N 1.420(18) . ?
C03E H03E 0.9300 . ?
C03F H03F 0.9300 . ?
C03H H03H 0.9300 . ?
C03H C04P 1.359(15) . ?
C03I H03I 0.9300 . ?
C03J H03J 0.9300 . ?
C03J C04F 1.326(19) . ?
C03J C04H 1.438(18) . ?
C03K H03K 0.9300 . ?
C03K C04C 1.401(16) . ?
C03L C04T 1.378(16) . ?
C03N H03N 0.9300 . ?
C03N C04Y 1.425(19) . ?
C03O H03O 0.9300 . ?
C03P H03P 0.9300 . ?
C03P C03V 1.375(14) . ?
C03Q H03Q 0.9300 . ?
C03Q C04V 1.349(15) . ?
C03S H03S 0.9300 . ?
C03S C03X 1.400(18) . ?
C03T H03T 0.9300 . ?
C03V H03V 0.9300 . ?
C03W H03W 0.9300 . ?
C03W C041 1.373(17) . ?
C03X H03X 0.9300 . ?
C03X C049 1.356(18) . ?
C03Y H03Y 0.9300 . ?
C03Y C04L 1.346(18) . ?
C040 H040 0.9300 . ?
C040 C046 1.439(19) . ?
C041 H041 0.9300 . ?
C041 C04C 1.344(17) . ?
C043 H043 0.9300 . ?
C044 H044 0.9300 . ?
C044 C04G 1.387(17) . ?
C046 H046 0.9300 . ?
C049 H049 0.9300 . ?
C04B C04I 1.3900 . ?
C04B C051 1.3900 . ?
C04I H04I 0.9300 . ?
C04I C2 1.3900 . ?
C2 H2 0.9300 . ?
C2 C12 1.3900 . ?
C12 H12 0.9300 . ?
C12 C9 1.3900 . ?
C9 H9 0.9300 . ?
C9 C051 1.3900 . ?
C051 H051 0.9300 . ?
C04C H04C 0.9300 . ?
C04D H04D 0.9300 . ?
C04D C04P 1.396(18) . ?
C04D C04X 1.390(18) . ?
C04E H04E 0.9300 . ?
C04E C055 1.34(2) . ?
C04F H04F 0.9300 . ?
C04F C04N 1.404(17) . ?
C04G H04G 0.9300 . ?
C04H H04H 0.9300 . ?
C04K H04K 0.9300 . ?
C04K C04Y 1.34(2) . ?
C04K C04Z 1.38(2) . ?
C04L H04L 0.9300 . ?
C04L C05C 1.415(19) . ?
C04M H04M 0.9300 . ?
C04M C04W 1.348(17) . ?
C04N H04N 0.9300 . ?
C04O H04O 0.9300 . ?
C04O C04X 1.380(16) . ?
C04P H04P 0.9300 . ?
C04T H04T 0.9300 . ?
C04V H04V 0.9300 . ?
C04W H04W 0.9300 . ?
C04X H04X 0.9300 . ?
C04Y H04Y 0.9300 . ?
C04Z H04Z 0.9300 . ?
C055 H055 0.9300 . ?
C055 C05A 1.379(17) . ?
C057 H057 0.9300 . ?
C057 C1 1.388(16) . ?
C05A H05A 0.9300 . ?
C05C H05C 0.9300 . ?
C05M H05M 0.9300 . ?
C05M C1 1.329(16) . ?
C1 H1 0.9300 . ?
C16 C03G 1.3900 . ?
C16 C3 1.3900 . ?
C03G C052 1.3900 . ?
C052 H052 0.9300 . ?
C052 C059 1.3900 . ?
C059 H059 0.9300 . ?
C059 C056 1.3900 . ?
C056 H056 0.9300 . ?
C056 C3 1.3900 . ?

loop_
_geom_torsion_atom_site_label_1
_geom_torsion_atom_site_label_2
_geom_torsion_atom_site_label_3
_geom_torsion_atom_site_label_4
_geom_torsion
_geom_torsion_site_symmetry_1
_geom_torsion_site_symmetry_2
_geom_torsion_site_symmetry_3
_geom_torsion_site_symmetry_4
_geom_torsion_publ_flag
Au02 P00O C01N P00V 62.7(6) . . . . ?
Au02 P00O C01O C01Z 0.9(11) . . . . ?
Au02 P00O C01O C02P 177.0(8) . . . . ?
Au02 P00O C028 C03H 86.5(9) . . . . ?
Au02 P00O C028 C04O -89.1(10) . . . . ?
Au03 P00R C01I C021 -96.9(8) . . . . ?
Au03 P00R C01I C03P 84.1(9) . . . . ?
Au03 P00R C02F P012 69.3(6) . . . . ?
Au03 P00R C02H C04R -173.7(4) . . . . ?
Au03 P00R C02H C033 11.3(5) . . . . ?
Au04 P00S C01L C01V 176.0(7) . . . . ?
Au04 P00S C01L C01Y 4.0(10) . . . . ?
Au04 P00S C01M P00U 65.6(5) . . . . ?
Au04 P00S C02J C01U 95.7(8) . . . . ?
Au04 P00S C02J C05A -84.1(9) . . . . ?
Ag05 S00T C02V C02O -23.5(11) . . . . ?
Ag05 S00T C02V C048 156.0(7) . . . . ?
Ag06 S00K C01H C01W -28.5(10) . . . . ?
Ag06 S00K C01H C031 148.7(8) . . . . ?
Ag07 S00N C02E C02A -25.2(11) . . . . ?
Ag07 S00N C02E C04J 159.3(7) . . . . ?
Ag08 S00P C027 C02C -38.1(9) . . . . ?
Ag08 S00P C027 C02T 141.9(8) . . . . ?
Ag09 S00W C01X C02R -24.1(12) . . . . ?
Ag09 S00W C01X C02Y 150.4(9) . . . . ?
Ag0A S016 C16 C03G 39.6(6) . . . . ?
Ag0A S016 C16 C3 -141.2(4) . . . . ?
Ag0B S00M C02K C02B -22.9(11) . . . . ?
Ag0B S00M C02K C030 160.0(7) . . . . ?
Ag0C S00L C01S C020 -24.5(10) . . . . ?
Ag0C S00L C01S C03L 160.4(8) . . . . ?
Ag0D S011 C029 C022 36.3(10) . . . . ?
Ag0D S011 C029 C024 -140.1(8) . . . . ?
Ag0E S00L C01S C020 -112.2(9) . . . . ?
Ag0E S00L C01S C03L 72.7(9) . . . . ?
Ag0E S00T C02V C02O 53.5(11) . . . . ?
Ag0E S00T C02V C048 -127.0(7) . . . . ?
Ag0E P012 C02D C03D -123.3(10) . . . . ?
Ag0E P012 C02D C04H 54.4(11) . . . . ?
Ag0E P012 C02F P00R -40.7(7) . . . . ?
Ag0E P012 C04B C04I -170.5(4) . . . . ?
Ag0E P012 C04B C051 10.3(5) . . . . ?
Ag0F S00M C02K C02B -111.1(9) . . . . ?
Ag0F S00M C02K C030 71.9(9) . . . . ?
Ag0F S00P C027 C02C 38.9(10) . . . . ?
Ag0F S00P C027 C02T -141.1(7) . . . . ?
Ag0F P00U C01M P00S -42.4(6) . . . . ?
Ag0F P00U C01P C01Q -174.6(7) . . . . ?
Ag0F P00U C01P C02N 8.6(10) . . . . ?
Ag0F P00U C01R C023 -138.6(9) . . . . ?
Ag0F P00U C01R C03K 36.5(9) . . . . ?
Ag0G S00K C01H C01W 49.6(10) . . . . ?
Ag0G S00K C01H C031 -133.2(8) . . . . ?
Ag0G S00N C02E C02A -108.3(10) . . . . ?
Ag0G S00N C02E C04J 76.1(9) . . . . ?
Ag0G P00V C01N P00O -42.2(7) . . . . ?
Ag0G P00V C026 C03B 31.7(10) . . . . ?
Ag0G P00V C026 C03N -146.0(10) . . . . ?
Ag0G P00V C02I C02G 14.0(10) . . . . ?
Ag0G P00V C02I C034 -169.4(8) . . . . ?
Ag0H S00W C01X C02R 56.0(12) . . . . ?
Ag0H S00W C01X C02Y -129.6(9) . . . . ?
Ag0H S011 C029 C022 117.2(9) . . . . ?
Ag0H S011 C029 C024 -59.2(9) . . . . ?
Ag0H S016 C16 C03G 118.0(5) . . . . ?
Ag0H S016 C16 C3 -62.8(5) . . . . ?
Cl00 C01W C057 C1 178.0(10) . . . . ?
Cl1 C02C C043 C02S 176.6(9) . . . . ?
S00K C01H C01W Cl00 1.7(14) . . . . ?
S00K C01H C01W C057 179.3(8) . . . . ?
S00K C01H C031 Cl3 -0.6(13) . . . . ?
S00K C01H C031 C05M -179.8(9) . . . . ?
S00L C01S C020 Cl01 5.4(14) . . . . ?
S00L C01S C020 C03F -173.5(9) . . . . ?
S00L C01S C03L Cl9 -5.1(13) . . . . ?
S00L C01S C03L C04T 175.6(10) . . . . ?
S00M C02K C030 Cl13 -5.9(13) . . . . ?
S00M C02K C030 C05C 176.3(9) . . . . ?
S00N C02E C04J Cl6 -5.4(13) . . . . ?
S00N C02E C04J C02Z 178.2(8) . . . . ?
P00O C01O C01Z C04M 175.2(10) . . . . ?
P00O C01O C02P C036 -178.4(9) . . . . ?
P00O C028 C03H C04P -177.5(9) . . . . ?
P00O C028 C04O C04X 177.3(10) . . . . ?
S00P C027 C02C Cl1 4.6(13) . . . . ?
S00P C027 C02C C043 179.0(8) . . . . ?
S00P C027 C02T Cl14 -1.5(12) . . . . ?
S00P C027 C02T C02U 179.7(9) . . . . ?
P00R C01I C021 C035 -176.4(8) . . . . ?
P00R C01I C03P C03V 177.4(8) . . . . ?
P00R C02H C04R C0AA -175.0(6) . . . . ?
P00R C02H C033 C7 175.1(6) . . . . ?
P00S C01L C01V C02Q -173.0(8) . . . . ?
P00S C01L C01Y C02X 173.2(9) . . . . ?
P00S C02J C05A C055 -177.6(9) . . . . ?
S00T C02V C048 Cl7 -2.9(12) . . . . ?
S00T C02V C048 C02L 178.4(8) . . . . ?
P00U C01P C01Q C032 -178.4(8) . . . . ?
P00U C01P C02N C03T 177.1(9) . . . . ?
P00U C01R C023 C03W 177.3(9) . . . . ?
P00U C01R C03K C04C -178.6(9) . . . . ?
P00V C026 C03B C04Z -178.9(10) . . . . ?
P00V C026 C03N C04Y 177.3(10) . . . . ?
P00V C02I C034 C03O -176.5(9) . . . . ?
S00W C01X C02R Cl12 -5.2(17) . . . . ?
S00W C01X C02R C037 179.1(12) . . . . ?
S00W C01X C02Y Cl10 2.6(14) . . . . ?
S00W C01X C02Y C040 -178.3(11) . . . . ?
Cl3 C031 C05M C1 -179.0(10) . . . . ?
Cl4 C022 C029 S011 2.6(14) . . . . ?
Cl4 C022 C029 C024 179.3(8) . . . . ?
Cl4 C022 C049 C03X 179.0(9) . . . . ?
Cl5 C02B C02K S00M 4.2(14) . . . . ?
Cl5 C02B C02K C030 -178.6(8) . . . . ?
Cl5 C02B C03Y C04L 178.8(10) . . . . ?
Cl01 C020 C03F C039 177.7(10) . . . . ?
P012 C02D C03D C04N 178.4(9) . . . . ?
P012 C02D C04H C03J 178.3(10) . . . . ?
P012 C04B C04I C2 -179.2(6) . . . . ?
P012 C04B C051 C9 179.2(6) . . . . ?
Cl8 C02A C02E S00N 7.0(15) . . . . ?
Cl8 C02A C02E C04J -177.2(8) . . . . ?
Cl8 C02A C044 C04G 175.8(10) . . . . ?
S016 C16 C03G Cl11 1.8(7) . . . . ?
S016 C16 C03G C052 179.1(7) . . . . ?
S016 C16 C3 Cl16 -4.2(7) . . . . ?
S016 C16 C3 C056 -179.1(6) . . . . ?
Cl9 C03L C04T C039 -179.9(10) . . . . ?
Cl10 C02Y C040 C046 -176.5(11) . . . . ?
Cl11 C03G C052 C059 177.4(7) . . . . ?
Cl12 C02R C037 C046 177.2(12) . . . . ?
Cl13 C030 C05C C04L -175.6(10) . . . . ?
Cl14 C02T C02U C02S -178.3(9) . . . . ?
Cl15 C024 C029 S011 -4.2(13) . . . . ?
Cl15 C024 C029 C022 179.1(8) . . . . ?
Cl15 C024 C03S C03X -177.8(9) . . . . ?
C01H C01W C057 C1 0.2(18) . . . . ?
C01H C031 C05M C1 0(2) . . . . ?
C01I P00R C02F P012 -162.2(6) . . . . ?
C01I P00R C02H C04R 55.8(6) . . . . ?
C01I P00R C02H C033 -119.2(5) . . . . ?
C01I C021 C035 C025 -2.3(17) . . . . ?
C01I C03P C03V C025 0.2(17) . . . . ?
C01L P00S C01M P00U -61.6(6) . . . . ?
C01L P00S C02J C01U -140.5(9) . . . . ?
C01L P00S C02J C05A 39.7(10) . . . . ?
C01L C01V C02Q C03E 0.9(17) . . . . ?
C01L C01Y C02X C03E -1.3(17) . . . . ?
C01M P00S C01L C01V -56.6(9) . . . . ?
C01M P00S C01L C01Y 131.4(8) . . . . ?
C01M P00S C02J C01U -30.2(9) . . . . ?
C01M P00S C02J C05A 150.1(9) . . . . ?
C01M P00U C01P C01Q 56.9(9) . . . . ?
C01M P00U C01P C02N -119.9(9) . . . . ?
C01M P00U C01R C023 -12.0(11) . . . . ?
C01M P00U C01R C03K 163.1(8) . . . . ?
C01N P00O C01O C01Z 128.8(9) . . . . ?
C01N P00O C01O C02P -55.1(11) . . . . ?
C01N P00O C028 C03H -39.0(10) . . . . ?
C01N P00O C028 C04O 145.4(10) . . . . ?
C01N P00V C026 C03B 157.7(9) . . . . ?
C01N P00V C026 C03N -20.1(12) . . . . ?
C01N P00V C02I C02G -114.7(9) . . . . ?
C01N P00V C02I C034 61.9(10) . . . . ?
C01O P00O C01N P00V -64.6(7) . . . . ?
C01O P00O C028 C03H -148.2(9) . . . . ?
C01O P00O C028 C04O 36.3(11) . . . . ?
C01O C01Z C04M C04W 3(2) . . . . ?
C01O C02P C036 C04W 4(2) . . . . ?
C01P P00U C01M P00S 86.2(6) . . . . ?
C01P P00U C01R C023 95.3(10) . . . . ?
C01P P00U C01R C03K -89.6(9) . . . . ?
C01P C01Q C032 C02M -0.5(17) . . . . ?
C01P C02N C03T C02M 3.1(19) . . . . ?
C01Q C01P C02N C03T 0.3(17) . . . . ?
C01R P00U C01M P00S -165.9(5) . . . . ?
C01R P00U C01P C01Q -51.8(9) . . . . ?
C01R P00U C01P C02N 131.4(9) . . . . ?
C01R C023 C03W C041 -1.0(19) . . . . ?
C01R C03K C04C C041 2.9(18) . . . . ?
C01S C020 C03F C039 -3.4(19) . . . . ?
C01S C03L C04T C039 -1(2) . . . . ?
C01U C02J C05A C055 2.6(17) . . . . ?
C01U C03C C04E C055 0(2) . . . . ?
C01V C01L C01Y C02X 1.1(16) . . . . ?
C01V C02Q C03E C02X -1.1(18) . . . . ?
C01W C01H C031 Cl3 176.8(8) . . . . ?
C01W C01H C031 C05M -2.4(17) . . . . ?
C01W C057 C1 C05M -2(2) . . . . ?
C01X C02R C037 C046 -7(2) . . . . ?
C01X C02Y C040 C046 4(2) . . . . ?
C01Y C01L C01V C02Q -0.9(16) . . . . ?
C01Y C02X C03E C02Q 1.3(18) . . . . ?
C01Z C01O C02P C036 -2.1(17) . . . . ?
C01Z C04M C04W C036 -1(2) . . . . ?
C020 C01S C03L Cl9 179.2(8) . . . . ?
C020 C01S C03L C04T -0.1(17) . . . . ?
C021 C01I C03P C03V -1.7(16) . . . . ?
C023 C01R C03K C04C -3.0(16) . . . . ?
C023 C03W C041 C04C 1(2) . . . . ?
C024 C03S C03X C049 -0.8(18) . . . . ?
C026 P00V C01N P00O -164.5(6) . . . . ?
C026 P00V C02I C02G 137.8(9) . . . . ?
C026 P00V C02I C034 -45.6(10) . . . . ?
C026 C03B C04Z C04K 1(2) . . . . ?
C026 C03N C04Y C04K 2(2) . . . . ?
C027 C02C C043 C02S 2.2(17) . . . . ?
C027 C02T C02U C02S 0.4(18) . . . . ?
C028 P00O C01N P00V -171.3(6) . . . . ?
C028 P00O C01O C01Z -125.6(10) . . . . ?
C028 P00O C01O C02P 50.6(11) . . . . ?
C028 C03H C04P C04D 1.3(19) . . . . ?
C028 C04O C04X C04D -1(2) . . . . ?
C029 C022 C049 C03X 0.3(17) . . . . ?
C029 C024 C03S C03X -1.2(18) . . . . ?
C02A C02E C04J Cl6 178.6(8) . . . . ?
C02A C02E C04J C02Z 2.2(16) . . . . ?
C02A C044 C04G C02Z 1(2) . . . . ?
C02B C02K C030 Cl13 176.7(8) . . . . ?
C02B C02K C030 C05C -1.1(17) . . . . ?
C02B C03Y C04L C05C 1(2) . . . . ?
C02C C027 C02T Cl14 178.5(7) . . . . ?
C02C C027 C02T C02U -0.3(15) . . . . ?
C02D P012 C02F P00R -166.3(6) . . . . ?
C02D P012 C04B C04I -46.5(6) . . . . ?
C02D P012 C04B C051 134.4(6) . . . . ?
C02D C03D C04N C04F 1.3(19) . . . . ?
C02E C02A C044 C04G -2(2) . . . . ?
C02F P00R C01I C021 141.0(8) . . . . ?
C02F P00R C01I C03P -38.0(10) . . . . ?
C02F P00R C02H C04R -50.5(6) . . . . ?
C02F P00R C02H C033 134.4(5) . . . . ?
C02F P012 C02D C03D 3.8(12) . . . . ?
C02F P012 C02D C04H -178.4(10) . . . . ?
C02F P012 C04B C04I 60.6(6) . . . . ?
C02F P012 C04B C051 -118.5(5) . . . . ?
C02G C02I C034 C03O 0.2(16) . . . . ?
C02H P00R C01I C021 30.3(9) . . . . ?
C02H P00R C01I C03P -148.7(9) . . . . ?
C02H P00R C02F P012 -56.6(7) . . . . ?
C02H C04R C0AA C6 0.0 . . . . ?
C04R C02H C033 C7 0.0 . . . . ?
C04R C0AA C6 C7 0.0 . . . . ?
C0AA C6 C7 C033 0.0 . . . . ?
C6 C7 C033 C02H 0.0 . . . . ?
C033 C02H C04R C0AA 0.0 . . . . ?
C02I P00V C01N P00O 87.0(6) . . . . ?
C02I P00V C026 C03B -96.0(10) . . . . ?
C02I P00V C026 C03N 86.2(12) . . . . ?
C02I C02G C03I C038 2.5(17) . . . . ?
C02I C034 C03O C038 0.5(17) . . . . ?
C02J P00S C01L C01V 51.1(9) . . . . ?
C02J P00S C01L C01Y -120.9(9) . . . . ?
C02J P00S C01M P00U -167.7(5) . . . . ?
C02J C01U C03C C04E -0.4(17) . . . . ?
C02K C02B C03Y C04L 0.4(19) . . . . ?
C02K C030 C05C C04L 2.3(19) . . . . ?
C02L C03Q C04V C02O -3.6(17) . . . . ?
C02N C01P C01Q C032 -1.6(16) . . . . ?
C02O C02V C048 Cl7 176.6(8) . . . . ?
C02O C02V C048 C02L -2.0(15) . . . . ?
C02P C01O C01Z C04M -1.2(18) . . . . ?
C02P C036 C04W C04M -2(2) . . . . ?
C02R C01X C02Y Cl10 177.8(9) . . . . ?
C02R C01X C02Y C040 -3.1(19) . . . . ?
C02R C037 C046 C040 8(2) . . . . ?
C02T C027 C02C Cl1 -175.4(7) . . . . ?
C02T C027 C02C C043 -1.0(15) . . . . ?
C02U C02S C043 C02C -1.9(18) . . . . ?
C02V C02O C04V C03Q 3.3(17) . . . . ?
C02V C02O Cl0A Ag05 13.2(9) . . . . ?
C02Y C01X C02R Cl12 -179.9(9) . . . . ?
C02Y C01X C02R C037 4(2) . . . . ?
C02Y C040 C046 C037 -6(2) . . . . ?
C031 C01H C01W Cl00 -175.5(8) . . . . ?
C031 C01H C01W C057 2.1(16) . . . . ?
C031 C05M C1 C057 2(2) . . . . ?
C032 C02M C03T C02N -5.2(19) . . . . ?
C035 C025 C03V C03P 0.2(17) . . . . ?
C03B C026 C03N C04Y -0.4(19) . . . . ?
C03C C01U C02J P00S 179.2(8) . . . . ?
C03C C01U C02J C05A -1.0(15) . . . . ?
C03C C04E C055 C05A 2(2) . . . . ?
C03D C02D C04H C03J -3.9(18) . . . . ?
C03F C039 C04T C03L -1(2) . . . . ?
C03H C028 C04O C04X 1.7(19) . . . . ?
C03I C02G C02I P00V 175.2(8) . . . . ?
C03I C02G C02I C034 -1.6(16) . . . . ?
C03I C038 C03O C034 0.3(18) . . . . ?
C03J C04F C04N C03D 0(2) . . . . ?
C03K C01R C023 C03W 2.2(17) . . . . ?
C03L C01S C020 Cl01 -179.2(8) . . . . ?
C03L C01S C020 C03F 2.0(16) . . . . ?
C03N C026 C03B C04Z -1.0(19) . . . . ?
C03O C038 C03I C02G -1.8(18) . . . . ?
C03P C01I C021 C035 2.7(15) . . . . ?
C03Q C02L C048 Cl7 -176.9(9) . . . . ?
C03Q C02L C048 C02V 1.8(17) . . . . ?
C03S C024 C029 S011 179.3(9) . . . . ?
C03S C024 C029 C022 2.5(17) . . . . ?
C03S C03X C049 C022 1.2(18) . . . . ?
C03T C02M C032 C01Q 3.9(19) . . . . ?
C03V C025 C035 C021 0.8(18) . . . . ?
C03W C041 C04C C03K -2(2) . . . . ?
C03Y C02B C02K S00M -177.5(9) . . . . ?
C03Y C02B C02K C030 -0.3(16) . . . . ?
C03Y C04L C05C C030 -2(2) . . . . ?
C043 C02S C02U C02T 0.7(18) . . . . ?
C044 C02A C02E S00N -175.6(10) . . . . ?
C044 C02A C02E C04J 0.2(18) . . . . ?
C048 C02L C03Q C04V 1.2(18) . . . . ?
C049 C022 C029 S011 -178.6(8) . . . . ?
C049 C022 C029 C024 -2.0(15) . . . . ?
C04B P012 C02D C03D 110.9(10) . . . . ?
C04B P012 C02D C04H -71.4(10) . . . . ?
C04B P012 C02F P00R 88.2(6) . . . . ?
C04B C04I C2 C12 0.0 . . . . ?
C04I C04B C051 C9 0.0 . . . . ?
C04I C2 C12 C9 0.0 . . . . ?
C2 C12 C9 C051 0.0 . . . . ?
C12 C9 C051 C04B 0.0 . . . . ?
C051 C04B C04I C2 0.0 . . . . ?
C04E C055 C05A C02J -3(2) . . . . ?
C04F C03J C04H C02D 5(2) . . . . ?
C04G C02Z C04J Cl6 -179.6(10) . . . . ?
C04G C02Z C04J C02E -3.0(18) . . . . ?
C04H C02D C03D C04N 0.7(19) . . . . ?
C04H C03J C04F C04N -3(2) . . . . ?
C04J C02Z C04G C044 1.3(19) . . . . ?
C04O C028 C03H C04P -1.9(18) . . . . ?
C04P C04D C04X C04O 0(2) . . . . ?
C04T C039 C03F C020 3(2) . . . . ?
C04V C02O C02V S00T 179.0(9) . . . . ?
C04V C02O C02V C048 -0.5(16) . . . . ?
C04V C02O Cl0A Ag05 -161.3(8) . . . . ?
C04X C04D C04P C03H -1(2) . . . . ?
C04Y C04K C04Z C03B 1(2) . . . . ?
C04Z C04K C04Y C03N -3(2) . . . . ?
Cl0A C02O C02V S00T 5.1(14) . . . . ?
Cl0A C02O C02V C048 -174.4(7) . . . . ?
Cl0A C02O C04V C03Q 177.4(8) . . . . ?
C16 C03G C052 C059 0.0 . . . . ?
C03G C16 C3 Cl16 175.0(7) . . . . ?
C03G C16 C3 C056 0.0 . . . . ?
C03G C052 C059 C056 0.0 . . . . ?
C052 C059 C056 C3 0.0 . . . . ?
C059 C056 C3 Cl16 -175.3(7) . . . . ?
C059 C056 C3 C16 0.0 . . . . ?
C3 C16 C03G Cl11 -177.3(7) . . . . ?
C3 C16 C03G C052 0.0 . . . . ?

loop_
_smtbx_masks_void_nr
_smtbx_masks_void_average_x
_smtbx_masks_void_average_y
_smtbx_masks_void_average_z
_smtbx_masks_void_volume
_smtbx_masks_void_count_electrons
_smtbx_masks_void_content
1 0.000 0.000 0.500 383.4 106.7 ?
2 0.000 0.500 0.500 866.4 223.2 ?
3 -0.046 0.450 0.819 12.5 0.0 ?
4 0.046 0.550 0.181 12.5 0.0 ?
5 0.500 1.000 0.000 866.4 223.2 ?
6 0.500 0.500 1.000 383.4 106.7 ?
7 0.454 0.050 0.319 12.5 0.0 ?
8 0.546 0.950 0.681 12.5 0.0 ?
